data_1566737
loop_
_publ_author_name
'Loong, Hao'
'Zhou, Jiadong'
'Jiang, Nianqiang'
'Feng, Yi'
'Xie, Guojing'
'Liu, Linlin'
'Xie, Zengqi'

_publ_section_title
;
 Photoinduced Cascading Charge Transfer in Perylene Bisimide-Based Triads.
;
_journal_issue 12
_journal_name_full 'The journal of physical chemistry. B'
_journal_page_first 2441
_journal_page_last 2448
_journal_paper_doi 10.1021/acs.jpcb.2c00965
_journal_volume 126
_journal_year 2022
_chemical_formula_moiety 'C108.46 H77.92 N5 O12, 0.5(C H Cl3)'
_chemical_formula_sum 'C108.96 H78.42 Cl1.5 N5 O12'
_chemical_formula_weight 1702.88
_space_group_crystal_system triclinic
_space_group_IT_number 2
_space_group_name_Hall '-P 1'
_space_group_name_H-M_alt 'P -1'
_atom_sites_solution_hydrogens geom
_atom_sites_solution_primary dual
_audit_creation_date 2021-12-29
_audit_creation_method
;
Olex2 1.5
(compiled 2021.11.18 svn.ra9532c28 for OlexSys, GUI svn.r6429)
;
_cell_angle_alpha 83.392(2)
_cell_angle_beta 82.236(2)
_cell_angle_gamma 71.570(3)
_cell_formula_units_Z 2
_cell_length_a 10.4997(3)
_cell_length_b 15.5071(5)
_cell_length_c 35.5889(5)
_cell_measurement_reflns_used 13816
_cell_measurement_temperature 149.99(10)
_cell_measurement_theta_max 73.4640
_cell_measurement_theta_min 3.2740
_cell_volume 5430.8(3)
_computing_cell_refinement 'CrysAlisPro 1.171.39.28b (Rigaku OD, 2015)'
_computing_data_collection 'CrysAlisPro 1.171.39.28b (Rigaku OD, 2015)'
_computing_data_reduction 'CrysAlisPro 1.171.39.28b (Rigaku OD, 2015)'
_computing_molecular_graphics 'Olex2 1.5 (Dolomanov et al., 2009)'
_computing_publication_material 'Olex2 1.5 (Dolomanov et al., 2009)'
_computing_structure_refinement 'SHELXL 2014/7 (Sheldrick, 2015)'
_computing_structure_solution 'SHELXT 2018/2 (Sheldrick, 2018)'
_diffrn_ambient_environment N~2~
_diffrn_ambient_temperature 149.99(10)
_diffrn_detector 'CCD plate'
_diffrn_measured_fraction_theta_full 0.983
_diffrn_measured_fraction_theta_max 0.983
_diffrn_measurement_details
;
List of Runs (angles in degrees, time in seconds):

  # Type    Start    End  Width  t~exp~   \w     \q     \k     \f   Frames
--------------------------------------------------------------------------
  1  \w    -13.00  89.00   0.50    2.36    --    0.00  72.00 120.00  204
  2  \w    -88.00  12.00   0.50    2.36    --    0.00 -72.00  60.00  200
  3  \w    -53.00 -16.00   0.50    2.36    --    0.00 -19.00-120.00   74
  4  \w    -42.00  12.00   0.50    2.36    --    0.00 -57.00 -90.00  108
  5  \w     -4.00  78.00   0.50    9.43    --    5.00  57.00 -90.00  164
  6  \w   -113.00 -37.00   0.50    9.43    --  -98.80  72.00-150.00  152
  7  \w   -111.00 -46.00   0.50    9.43    --  -98.80  72.00  30.00  130
  8  \w   -101.00 -64.00   0.50    9.43    --  -98.80  72.00 -60.00   74
  9  \w   -113.00 -10.00   0.50    9.43    --  -98.80  72.00 -90.00  206
 10  \w   -102.00 -37.00   0.50    9.43    --  -98.80  72.00 -30.00  130
 11  \w   -109.00 -62.00   0.50    9.43    --  -98.80  72.00  90.00   94
 12  \w    -91.00 -15.00   0.50    9.43    --  -98.80  57.00-150.00  152
 13  \w   -113.00 -16.00   0.50    9.43    --  -98.80  19.00  90.00  194
 14  \w   -101.00 -64.00   0.50    9.43    --  -98.80  72.00   0.00   74
 15  \w    -78.00 -14.00   0.50    9.43    --  -98.80  57.00 -90.00  128
 16  \w   -110.00 -83.00   0.50    9.43    --  -98.80  72.00-180.00   54
 17  \w   -112.00 -10.00   0.50    9.43    --  -98.80  19.00-180.00  204
 18  \w   -103.00 -31.00   0.50    9.43    --  -98.80  72.00  60.00  144
 19  \w    -52.00 -26.00   0.50    9.43    --  -98.80  72.00 -60.00   52
 20  \w   -106.00 -27.00   0.50    9.43    --  -98.80  72.00 120.00  158
 21  \w   -134.00-108.00   0.50    9.43    --  -98.80 -19.00 -90.00   52
 22  \w   -106.00 -79.00   0.50    9.43    --  -98.80  72.00 150.00   54
 23  \w   -188.00 -11.00   0.50    9.43    --  -98.80   0.00 -30.00  354
;
_diffrn_measurement_device 'four-circle diffractometer'
_diffrn_measurement_device_type 'XtaLAB AFC12 (RCD3): Kappa single'
_diffrn_measurement_method '\w scans'
_diffrn_orient_matrix_type 'CrysAlisPro convention (1999,Acta A55,543-557)'
_diffrn_orient_matrix_UB_11 0.0761863000
_diffrn_orient_matrix_UB_12 -0.0937819000
_diffrn_orient_matrix_UB_13 0.0184677000
_diffrn_orient_matrix_UB_21 0.0039125000
_diffrn_orient_matrix_UB_22 0.0449684000
_diffrn_orient_matrix_UB_23 0.0360611000
_diffrn_orient_matrix_UB_31 -0.1355150000
_diffrn_orient_matrix_UB_32 -0.0146166000
_diffrn_orient_matrix_UB_33 0.0166909000
_diffrn_radiation_monochromator graphite
_diffrn_radiation_probe x-ray
_diffrn_radiation_type 'Cu K\a'
_diffrn_radiation_wavelength 1.54184
_diffrn_reflns_av_R_equivalents 0.0691
_diffrn_reflns_av_unetI/netI 0.0594
_diffrn_reflns_Laue_measured_fraction_full 0.983
_diffrn_reflns_Laue_measured_fraction_max 0.983
_diffrn_reflns_limit_h_max 7
_diffrn_reflns_limit_h_min -12
_diffrn_reflns_limit_k_max 18
_diffrn_reflns_limit_k_min -18
_diffrn_reflns_limit_l_max 42
_diffrn_reflns_limit_l_min -42
_diffrn_reflns_number 50501
_diffrn_reflns_point_group_measured_fraction_full 0.983
_diffrn_reflns_point_group_measured_fraction_max 0.983
_diffrn_reflns_theta_full 67.080
_diffrn_reflns_theta_max 67.080
_diffrn_reflns_theta_min 2.513
_diffrn_source 'fine-focus sealed X-ray tube'
_diffrn_source_type 'Enhance (Cu) X-ray Source'
_exptl_absorpt_coefficient_mu 0.874
_exptl_absorpt_correction_T_max 1.00000
_exptl_absorpt_correction_T_min 0.62806
_exptl_absorpt_correction_type multi-scan
_exptl_absorpt_process_details
;
CrysAlisPro 1.171.39.28b (Rigaku Oxford Diffraction, 2015)
Empirical absorption correction using spherical harmonics,
 implemented in SCALE3 ABSPACK scaling algorithm.
;
_exptl_crystal_density_diffrn 1.041
_exptl_crystal_description block
_exptl_crystal_F_000 1777
_exptl_crystal_size_max 0.12
_exptl_crystal_size_mid 0.08
_exptl_crystal_size_min 0.06
_refine_diff_density_max 1.728
_refine_diff_density_min -0.561
_refine_diff_density_rms 0.147
_refine_ls_extinction_method none
_refine_ls_goodness_of_fit_ref 1.264
_refine_ls_hydrogen_treatment constr
_refine_ls_matrix_type full
_refine_ls_number_parameters 1213
_refine_ls_number_reflns 19081
_refine_ls_number_restraints 199
_refine_ls_restrained_S_all 1.277
_refine_ls_R_factor_all 0.1754
_refine_ls_R_factor_gt 0.1474
_refine_ls_shift/su_max 0.000
_refine_ls_shift/su_mean 0.000
_refine_ls_structure_factor_coef Fsqd
_refine_ls_weighting_details 'w=1/[\s^2^(Fo^2^)+(0.2800P)^2^] where P=(Fo^2^+2Fc^2^)/3'
_refine_ls_weighting_scheme calc
_refine_ls_wR_factor_gt 0.3999
_refine_ls_wR_factor_ref 0.4403
_reflns_Friedel_coverage 0.000
_reflns_number_gt 11838
_reflns_number_total 19081
_reflns_threshold_expression 'I > 2\s(I)'
_cod_data_source_file jp2c00965_si_002.cif
_cod_data_source_block l1
_cod_original_formula_sum 'C108.96 H78.42 Cl1.50 N5 O12'
_cod_database_code 1566737
_shelx_shelxl_version_number 2014/7
_shelx_space_group_comment
;
The symmetry employed for this shelxl refinement is uniquely defined
by the following loop, which should always be used as a source of
symmetry information in preference to the above space-group names.
They are only intended as comments.
;
_olex2_refinement_description
;
1. Fixed Uiso
 At 1.2 times of:
  All C(H) groups, All C(H,H) groups, All C(H,H,H,H) groups
 At 1.3 times of:
  {H1CA,H1CB,H1CC} of C1C
 At 1.5 times of:
  {H02J,H02O,H02P} of C02X, {H03J,H03K,H03L} of C03F, {H03A,H03C,H03D} of
  C034, {H30A,H30B,H30C} of C30, {H29A,H29B,H29C} of C29
2. Restrained distances
 C03A-C02X
 1.5 with sigma of 0.01
 C17-C18
 1.5 with sigma of 0.01
 C10-C25
 1.5 with sigma of 0.01
 C7-C18
 2.45 with sigma of 0.01
 C8-C25
 2.45 with sigma of 0.01
 C7-C8
 1.5 with sigma of 0.01
 C8-C10
 1.5 with sigma of 0.01
 C16-C1
 1.5 with sigma of 0.01
 C6-C7
 1.5 with sigma of 0.01
 C02D-C6
 1.5 with sigma of 0.01
 C7-C17
 1.5 with sigma of 0.01
 C7-C10
 2.45 with sigma of 0.01
 C6-C17
 2.45 with sigma of 0.01
 C6-C8
 2.45 with sigma of 0.01
 C037-C16
 2.45 with sigma of 0.01
 C1-C16
 1.5 with sigma of 0.01
 C037-C1
 1.5 with sigma of 0.01
 C1-C19
 2.45 with sigma of 0.01
 C16-C19
 1.5 with sigma of 0.01
 C16-C9
 2.45 with sigma of 0.01
 C9-C19
 1.5 with sigma of 0.01
 C19-C21
 2.45 with sigma of 0.01
 C9-C21
 1.5 with sigma of 0.01
 C18-C22
 1.5 with sigma of 0.01
 C17-C22
 2.45 with sigma of 0.01
3. Uiso/Uaniso restraints and constraints
Uanis(C4) \\sim Ueq, Uanis(C02Z) \\sim Ueq, Uanis(C030) \\sim Ueq, Uanis(C03A)
\\sim Ueq, Uanis(C02C) \\sim Ueq, Uanis(C03E) \\sim Ueq, Uanis(C02X) \\sim Ueq:
with sigma of 0.01 and sigma for terminal atoms of 0.02
Uanis(C02J) \\sim Ueq, Uanis(C03G) \\sim Ueq, Uanis(C03M) \\sim Ueq,
Uanis(C03H) \\sim Ueq, Uanis(C03N) \\sim Ueq, Uanis(C039) \\sim Ueq: with sigma
of 0.01 and sigma for terminal atoms of 0.02
Uanis(C036) \\sim Ueq, Uanis(C035) \\sim Ueq, Uanis(C02W) \\sim Ueq,
Uanis(C02G) \\sim Ueq, Uanis(C02N) \\sim Ueq, Uanis(C03B) \\sim Ueq: with sigma
of 0.01 and sigma for terminal atoms of 0.02
Uanis(C1) \\sim Ueq, Uanis(C16) \\sim Ueq, Uanis(C19) \\sim Ueq, Uanis(C9)
\\sim Ueq, Uanis(C21) \\sim Ueq: with sigma of 0.01 and sigma for terminal
atoms of 0.02
Uanis(C7) \\sim Ueq, Uanis(C17) \\sim Ueq, Uanis(C18) \\sim Ueq, Uanis(C22)
\\sim Ueq: with sigma of 0.01 and sigma for terminal atoms of 0.02
Uanis(C14) \\sim Ueq: with sigma of 0.01 and sigma for terminal atoms of 0.02
Uanis(C03F) = Uanis(C1C)
Uanis(C030) = Uanis(C27)
Uanis(C4) = Uanis(C3)
Uanis(C13) = Uanis(C02C)
Uanis(C02Z) = Uanis(C24)
Uanis(C03A) = Uanis(C11)
Uanis(C15) = Uanis(C03G)
Uanis(C2) = Uanis(C03H)
Uanis(C23) = Uanis(C02J)
Uanis(C5) = Uanis(C03N)
Uanis(C28) = Uanis(C039)
Uanis(C035) = Uanis(C0)
Uanis(C02O) = Uanis(C02N)
Uanis(C02G) = Uanis(C26)
Uanis(C03C) = Uanis(C03B)
Uanis(C036) = Uanis(C1B)
Uanis(C02W) = Uanis(C1A)
4. Others
 Sof(C13)=Sof(C20)=Sof(H20)=Sof(C3)=Sof(H3)=Sof(C24)=Sof(H24)=Sof(C27)=
 Sof(H27)=Sof(C11)=Sof(C29)=Sof(H29A)=Sof(H29B)=Sof(H29C)=1-FVAR(1)
 Sof(C02C)=Sof(C03E)=Sof(H03E)=Sof(C4)=Sof(H4)=Sof(C02Z)=Sof(H02Z)=Sof(C030)=
 Sof(H030)=Sof(C03A)=Sof(C02X)=Sof(H02J)=Sof(H02O)=Sof(H02P)=FVAR(1)
 Sof(C30)=Sof(H30A)=Sof(H30B)=Sof(H30C)=Sof(C23)=Sof(C28)=Sof(H28)=Sof(C5)=
 Sof(H5)=Sof(C2)=Sof(H2)=Sof(C14)=Sof(H14)=Sof(C15)=Sof(H7BC)=Sof(H7BD)=
 Sof(C17)=Sof(H17A)=Sof(H17B)=Sof(C18)=Sof(H18A)=Sof(H18B)=Sof(C22)=1-FVAR(2)
 Sof(C02J)=Sof(C039)=Sof(H039)=Sof(C03N)=Sof(H03N)=Sof(C03H)=Sof(H03H)=
 Sof(C03M)=Sof(H03M)=Sof(C03G)=Sof(H03G)=Sof(H7AA)=Sof(H7AB)=Sof(C8)=Sof(H8A)=
 Sof(H8B)=Sof(C10)=Sof(H10A)=Sof(H10B)=Sof(C25)=FVAR(2)
 Sof(C02O)=Sof(H02R)=Sof(C26)=Sof(C1A)=Sof(C0)=Sof(H0)=Sof(C1B)=Sof(H1BA)=
 Sof(C03C)=Sof(H03O)=Sof(C1C)=Sof(H1CA)=Sof(H1CB)=Sof(H1CC)=1-FVAR(3)
 Sof(C02N)=Sof(H02N)=Sof(C02G)=Sof(C02W)=Sof(C035)=Sof(H035)=Sof(C036)=
 Sof(H036)=Sof(C03B)=Sof(H03B)=Sof(C03F)=Sof(H03J)=Sof(H03K)=Sof(H03L)=FVAR(3)
 Fixed Sof: Cl1(0.5) Cl2(0.5) Cl3(0.5) C12(0.5) H12(0.5)
5.a Ternary CH refined with riding coordinates:
 C02M(H02M), C12(H12)
5.b Secondary CH2 refined with riding coordinates:
 C02D(H02A,H02C), C02H(H02D,H02G), C02R(H02H,H02I), C037(H03F,H03I), C1(H1A,
 H1B), C16(H16A,H16B), C6(H6A,H6B), C7(H7AA,H7AB), C7(H7BC,H7BD), C8(H8A,H8B),
 C10(H10A,H10B), C17(H17A,H17B), C18(H18A,H18B), C19(H19A,H19B), C9(H9A,H9B)
5.c Aromatic/amide H refined with riding coordinates:
 C00Z(H00Z), C014(H014), C01B(H01B), C01L(H01L), C01M(H01M), C01N(H01N),
 C01O(H01O), C01P(H01P), C01Q(H01Q), C01R(H01R), C01S(H01S), C01T(H01T),
 C01X(H01X), C01Y(H01Y), C01Z(H01Z), C024(H024), C027(H027), C028(H028),
 C029(H029), C02B(H02B), C03E(H03E), C4(H4), C02Z(H02Z), C030(H030), C02E(H02E),
  C02F(H02F), C039(H039), C03N(H03N), C03H(H03H), C03M(H03M), C03G(H03G),
 C02K(H02K), C02L(H02L), C02N(H02N), C035(H035), C036(H036), C03B(H03B),
 C02Q(H02Q), C02S(H02S), C02T(H02T), C02V(H02V), C02Y(H02Y), C031(H031),
 C20(H20), C3(H3), C24(H24), C27(H27), C28(H28), C5(H5), C2(H2), C14(H14),
 C02O(H02R), C0(H0), C1B(H1BA), C03C(H03O)
5.d Fitted hexagon refined as free rotating group:
 C02C(C03E,C4,C02Z,C030,C03A), C02J(C039,C03N,C03H,C03M,C03G), C02N(C02G,C02W,
 C035,C036,C03B), C13(C20,C3,C24,C27,C11), C23(C28,C5,C2,C14,C15), C02O(C26,C1A,
 C0,C1B,C03C)
5.e Idealised Me refined as rotating group:
 C02X(H02J,H02O,H02P), C034(H03A,H03C,H03D), C03F(H03J,H03K,H03L), C29(H29A,
 H29B,H29C), C30(H30A,H30B,H30C), C1C(H1CA,H1CB,H1CC)
;
_smtbx_masks_void_probe_radius 1.2
_smtbx_masks_void_truncation_radius 1.2
_olex2_submission_special_instructions 'No special instructions were received'
_oxdiff_exptl_absorpt_empirical_details
;
Empirical correction (ABSPACK) includes:
- Absorption correction using spherical harmonics
- Frame scaling
;
_oxdiff_exptl_absorpt_empirical_full_max 3.002
_oxdiff_exptl_absorpt_empirical_full_min 0.323

loop_
_space_group_symop_operation_xyz
'x, y, z'
'-x, -y, -z'

loop_
_atom_site_label
_atom_site_type_symbol
_atom_site_fract_x
_atom_site_fract_y
_atom_site_fract_z
_atom_site_U_iso_or_equiv
_atom_site_adp_type
_atom_site_occupancy
_atom_site_site_symmetry_order
_atom_site_calc_flag
_atom_site_refinement_flags_posn
_atom_site_refinement_flags_adp
_atom_site_refinement_flags_occupancy
_atom_site_disorder_assembly
_atom_site_disorder_group
O001 O -0.0696(3) 0.7983(2) 0.25039(8) 0.0653(8) Uani 1 1 d . . . . .
O002 O 0.2197(3) 0.3566(2) 0.19589(8) 0.0661(8) Uani 1 1 d . . . . .
O003 O 0.0070(3) 0.8440(2) 0.18173(8) 0.0670(8) Uani 1 1 d . . . . .
O004 O -0.0637(3) 0.4506(2) 0.08382(8) 0.0657(8) Uani 1 1 d . . . . .
O007 O 0.4441(3) 0.3965(2) 0.19117(7) 0.0671(8) Uani 1 1 d . . . . .
O008 O 1.0145(3) 0.3524(3) 0.63953(8) 0.0743(9) Uani 1 1 d . . . . .
O009 O 0.2583(3) 0.7179(2) 0.35226(7) 0.0667(8) Uani 1 1 d . . . . .
O00A O 0.5937(3) 0.4696(3) 0.31199(8) 0.0741(9) Uani 1 1 d . . . . .
O00B O 0.4037(3) 0.4589(3) 0.38795(8) 0.0730(9) Uani 1 1 d . . . . .
O00C O 0.5523(4) 0.6989(3) 0.34126(8) 0.0802(10) Uani 1 1 d . . . . .
O00D O -0.1612(4) 0.7594(3) 0.06823(9) 0.0855(11) Uani 1 1 d . . . . .
O00E O 1.1035(3) 0.6192(3) 0.60218(8) 0.0742(9) Uani 1 1 d . . . . .
N00F N 1.0523(4) 0.4884(3) 0.62243(8) 0.0617(9) Uani 1 1 d . . . . .
N00G N -0.1143(3) 0.6052(3) 0.07661(9) 0.0580(8) Uani 1 1 d . . . . .
N00J N 0.4770(4) 0.5800(3) 0.36585(9) 0.0663(10) Uani 1 1 d . . . . .
N00K N 0.4160(4) 0.5880(3) 0.33288(9) 0.0655(10) Uani 1 1 d . . . . .
N00L N -0.4013(4) 0.5970(3) -0.04513(9) 0.0697(10) Uani 1 1 d . . . . .
C00N C 0.0169(4) 0.6021(3) 0.14067(10) 0.0509(9) Uani 1 1 d . . . . .
C00O C 0.0834(4) 0.6004(3) 0.17250(10) 0.0507(9) Uani 1 1 d . . . . .
C00P C 0.1630(4) 0.4361(3) 0.17539(10) 0.0555(10) Uani 1 1 d . . . . .
C00Q C 0.7474(4) 0.6144(3) 0.46776(10) 0.0554(10) Uani 1 1 d . . . . .
C00R C 0.9709(4) 0.5769(3) 0.56397(10) 0.0567(10) Uani 1 1 d . . . . .
C00S C 0.2228(4) 0.5992(3) 0.23626(10) 0.0517(9) Uani 1 1 d . . . . .
C00T C 0.1721(4) 0.5168(3) 0.18710(10) 0.0532(9) Uani 1 1 d . . . . .
C00U C 0.2637(4) 0.5217(3) 0.21361(9) 0.0531(9) Uani 1 1 d . . . . .
C00V C 0.0538(4) 0.7371(3) 0.25520(10) 0.0547(9) Uani 1 1 d . . . . .
C00W C 0.2903(4) 0.5961(3) 0.26821(10) 0.0546(10) Uani 1 1 d . . . . .
C00X C 0.0625(4) 0.6846(3) 0.18998(10) 0.0527(9) Uani 1 1 d . . . . .
C00Y C -0.0503(4) 0.6868(3) 0.12215(11) 0.0574(10) Uani 1 1 d . . . . .
C00Z C 0.4650(4) 0.4605(3) 0.24811(10) 0.0602(11) Uani 1 1 d . . . . .
H00Z H 0.5489 0.4175 0.2508 0.072 Uiso 1 1 calc R U . . .
C010 C 0.1098(4) 0.6767(3) 0.22708(10) 0.0505(9) Uani 1 1 d . . . . .
C011 C 0.6996(4) 0.4686(3) 0.48797(10) 0.0553(10) Uani 1 1 d . . . . .
C012 C 0.2492(5) 0.2737(3) 0.17971(14) 0.0703(12) Uani 1 1 d . . . . .
C013 C 0.7763(4) 0.4549(3) 0.52007(10) 0.0546(10) Uani 1 1 d . . . . .
C014 C 0.9567(5) 0.6529(3) 0.53958(11) 0.0609(10) Uani 1 1 d . . . . .
H014 H 0.9964 0.6963 0.5437 0.073 Uiso 1 1 calc R U . . .
C015 C 0.8214(4) 0.6034(3) 0.50089(10) 0.0546(10) Uani 1 1 d . . . . .
C016 C 1.0013(4) 0.4198(3) 0.61641(11) 0.0614(11) Uani 1 1 d . . . . .
C017 C 0.0205(4) 0.5183(3) 0.12717(10) 0.0536(9) Uani 1 1 d . . . . .
C018 C 0.8348(4) 0.5234(3) 0.52622(10) 0.0523(9) Uani 1 1 d . . . . .
C019 C 0.3918(4) 0.4580(3) 0.21806(10) 0.0580(10) Uani 1 1 d . . . . .
C01A C 0.6870(4) 0.5475(3) 0.46211(10) 0.0555(10) Uani 1 1 d . . . . .
C01B C 0.7996(5) 0.3769(3) 0.54548(11) 0.0613(10) Uani 1 1 d . . . . .
H01B H 0.7644 0.3310 0.5415 0.074 Uiso 1 1 calc R U . . .
C01C C 0.9099(4) 0.5099(3) 0.55794(10) 0.0545(10) Uani 1 1 d . . . . .
C01D C 0.4120(4) 0.5268(3) 0.27360(10) 0.0593(10) Uani 1 1 d . . . . .
C01E C 0.4703(4) 0.5078(3) 0.39249(11) 0.0624(11) Uani 1 1 d . . . . .
C01F C 0.0036(4) 0.7649(3) 0.16910(11) 0.0571(10) Uani 1 1 d . . . . .
C01G C -0.0530(4) 0.5193(3) 0.09493(10) 0.0570(10) Uani 1 1 d . . . . .
C01H C 0.2356(4) 0.6652(3) 0.29372(10) 0.0560(10) Uani 1 1 d . . . . .
C01I C -0.1870(4) 0.6067(3) 0.04457(10) 0.0591(10) Uani 1 1 d . . . . .
C01J C 0.9273(4) 0.4321(3) 0.58292(10) 0.0584(10) Uani 1 1 d . . . . .
C01K C 0.5512(4) 0.4949(3) 0.42466(10) 0.0597(11) Uani 1 1 d . . . . .
C01L C 0.5624(4) 0.4195(3) 0.45040(11) 0.0631(11) Uani 1 1 d . . . . .
H01L H 0.5196 0.3772 0.4470 0.076 Uiso 1 1 calc R U . . .
C01M C -0.3246(4) 0.6148(4) 0.05155(11) 0.0644(12) Uani 1 1 d . . . . .
H01M H -0.3677 0.6212 0.0761 0.077 Uiso 1 1 calc R U . . .
C01N C 0.7374(5) 0.6871(3) 0.44084(12) 0.0655(11) Uani 1 1 d . . . . .
H01N H 0.7759 0.7315 0.4444 0.079 Uiso 1 1 calc R U . . .
C01O C -0.0532(4) 0.7664(3) 0.13530(11) 0.0602(10) Uani 1 1 d . . . . .
H01O H -0.0927 0.8217 0.1220 0.072 Uiso 1 1 calc R U . . .
C01P C 0.0861(4) 0.4382(3) 0.14535(10) 0.0560(10) Uani 1 1 d . . . . .
H01P H 0.0806 0.3839 0.1380 0.067 Uiso 1 1 calc R U . . .
C01Q C -0.3988(5) 0.5057(4) -0.09696(11) 0.0671(12) Uani 1 1 d . . . . .
H01Q H -0.4476 0.5575 -0.1107 0.081 Uiso 1 1 calc R U . . .
C01R C 0.1157(4) 0.7324(3) 0.28818(11) 0.0567(10) Uani 1 1 d . . . . .
H01R H 0.0761 0.7745 0.3063 0.068 Uiso 1 1 calc R U . . .
C01S C -0.3960(5) 0.6132(4) 0.02231(11) 0.0702(13) Uani 1 1 d . . . . .
H01S H -0.4871 0.6180 0.0272 0.084 Uiso 1 1 calc R U . . .
C01T C 0.6360(4) 0.4060(3) 0.48103(11) 0.0603(10) Uani 1 1 d . . . . .
H01T H 0.6436 0.3540 0.4975 0.072 Uiso 1 1 calc R U . . .
C01U C 0.5477(5) 0.6441(4) 0.36742(12) 0.0659(12) Uani 1 1 d . . . . .
C01V C -0.3607(5) 0.5134(4) -0.06104(11) 0.0679(12) Uani 1 1 d . . . . .
C01W C 1.0469(4) 0.5644(3) 0.59661(11) 0.0594(11) Uani 1 1 d . . . . .
C01X C -0.2450(5) 0.3520(4) -0.05835(13) 0.0716(12) Uani 1 1 d . . . . .
H01X H -0.1913 0.3002 -0.0457 0.086 Uiso 1 1 calc R U . . .
C01Y C -0.1256(5) 0.6048(4) 0.00801(11) 0.0689(12) Uani 1 1 d . . . . .
H01Y H -0.0359 0.6038 0.0031 0.083 Uiso 1 1 calc R U . . .
C01Z C 0.8820(5) 0.6664(3) 0.50811(11) 0.0616(11) Uani 1 1 d . . . . .
H01Z H 0.8733 0.7188 0.4918 0.074 Uiso 1 1 calc R U . . .
C020 C -0.5374(5) 0.6592(4) -0.04636(11) 0.0737(14) Uani 1 1 d . . . . .
C021 C 0.6098(4) 0.6346(3) 0.40313(11) 0.0621(11) Uani 1 1 d . . . . .
C022 C 0.6145(4) 0.5590(3) 0.43007(10) 0.0551(10) Uani 1 1 d . . . . .
C023 C 0.4848(4) 0.5240(3) 0.30637(11) 0.0637(11) Uani 1 1 d . . . . .
C024 C -0.6437(5) 0.6287(4) -0.05340(11) 0.0707(13) Uani 1 1 d . . . . .
H024 H -0.6277 0.5685 -0.0584 0.085 Uiso 1 1 calc R U . . .
C025 C -0.1121(4) 0.6880(3) 0.08734(12) 0.0631(11) Uani 1 1 d . . . . .
C026 C -0.3332(5) 0.6044(3) -0.01463(11) 0.0657(12) Uani 1 1 d . . . . .
C027 C 0.6720(5) 0.6962(3) 0.40868(12) 0.0665(11) Uani 1 1 d . . . . .
H027 H 0.6706 0.7450 0.3907 0.080 Uiso 1 1 calc R U . . .
C028 C 0.8724(5) 0.3654(3) 0.57603(11) 0.0604(10) Uani 1 1 d . . . . .
H028 H 0.8850 0.3126 0.5922 0.073 Uiso 1 1 calc R U . . .
C029 C -0.2791(4) 0.4348(4) -0.04282(11) 0.0681(12) Uani 1 1 d . . . . .
H029 H -0.2475 0.4383 -0.0200 0.082 Uiso 1 1 calc R U . . .
C02A C 0.2998(4) 0.6616(3) 0.32844(11) 0.0611(11) Uani 1 1 d . . . . .
C02B C 0.3339(6) 0.2582(4) 0.14469(16) 0.0826(15) Uani 1 1 d . . . . .
H02B H 0.3675 0.3039 0.1323 0.099 Uiso 1 1 calc R U . . .
C02C C 0.5629(6) 0.3280(5) 0.1983(2) 0.071(2) Uani 0.525(6) 1 d G U P A 1
C03E C 0.5487(6) 0.2545(6) 0.2229(2) 0.081(4) Uani 0.525(6) 1 d G U P A 1
H03E H 0.4636 0.2542 0.2342 0.097 Uiso 0.525(6) 1 calc R U P A 1
C4 C 0.6615(9) 0.1812(5) 0.2305(2) 0.099(3) Uani 0.525(6) 1 d G U P A 1
H4 H 0.6520 0.1320 0.2469 0.119 Uiso 0.525(6) 1 calc R U P A 1
C02Z C 0.7886(7) 0.1815(5) 0.2135(3) 0.123(4) Uani 0.525(6) 1 d G U P A 1
H02Z H 0.8641 0.1325 0.2186 0.148 Uiso 0.525(6) 1 calc R U P A 1
C030 C 0.8029(6) 0.2551(6) 0.1889(2) 0.102(4) Uani 0.525(6) 1 d G U P A 1
H030 H 0.8880 0.2553 0.1775 0.122 Uiso 0.525(6) 1 calc R U P A 1
C03A C 0.6901(7) 0.3283(5) 0.18129(19) 0.0746(19) Uani 0.525(6) 1 d DG U P A 1
C02D C 1.0840(5) 0.5097(4) 0.72693(12) 0.0796(15) Uani 1 1 d D . . . .
H02A H 1.1334 0.5537 0.7208 0.095 Uiso 1 1 calc R U . . .
H02C H 1.0167 0.5310 0.7481 0.095 Uiso 1 1 calc R U . . .
C02E C -0.1991(5) 0.6045(4) -0.02157(12) 0.0721(13) Uani 1 1 d . . . . .
H02E H -0.1583 0.6044 -0.0464 0.087 Uiso 1 1 calc R U . . .
C02F C -0.3645(5) 0.4227(4) -0.11151(11) 0.0714(13) Uani 1 1 d . . . . .
H02F H -0.3927 0.4189 -0.1348 0.086 Uiso 1 1 calc R U . . .
C02H C 1.1145(5) 0.4802(4) 0.65817(10) 0.0638(11) Uani 1 1 d . . . . .
H02D H 1.1745 0.5176 0.6549 0.077 Uiso 1 1 calc R U . . .
H02G H 1.1685 0.4174 0.6633 0.077 Uiso 1 1 calc R U . . .
C02J C -0.1068(8) 0.8771(4) 0.2698(2) 0.055(2) Uani 0.540(5) 1 d G U P B 1
C039 C -0.0354(7) 0.9401(5) 0.2647(2) 0.086(3) Uani 0.540(5) 1 d G U P B 1
H039 H 0.0464 0.9279 0.2494 0.103 Uiso 0.540(5) 1 calc R U P B 1
C03N C -0.0864(9) 1.0212(5) 0.2824(2) 0.101(3) Uani 0.540(5) 1 d G U P B 1
H03N H -0.0386 1.0633 0.2789 0.122 Uiso 0.540(5) 1 calc R U P B 1
C03H C -0.2088(9) 1.0394(5) 0.3052(3) 0.120(4) Uani 0.540(5) 1 d G U P B 1
H03H H -0.2429 1.0937 0.3170 0.144 Uiso 0.540(5) 1 calc R U P B 1
C03M C -0.2802(8) 0.9765(6) 0.3103(3) 0.122(5) Uani 0.540(5) 1 d G U P B 1
H03M H -0.3620 0.9887 0.3256 0.146 Uiso 0.540(5) 1 calc R U P B 1
C03G C -0.2292(7) 0.8954(5) 0.2926(2) 0.088(2) Uani 0.540(5) 1 d G U P B 1
H03G H -0.2770 0.8532 0.2961 0.106 Uiso 0.540(5) 1 calc R U P B 1
C02K C -0.2890(5) 0.3443(4) -0.09258(13) 0.0774(14) Uani 1 1 d . . . . .
H02K H -0.2683 0.2879 -0.1025 0.093 Uiso 1 1 calc R U . . .
C02L C -0.7746(6) 0.6906(5) -0.05273(13) 0.0885(17) Uani 1 1 d . . . . .
H02L H -0.8460 0.6711 -0.0572 0.106 Uiso 1 1 calc R U . . .
C02M C 1.0098(5) 0.5095(4) 0.69242(12) 0.0766(14) Uani 1 1 d . . . . .
H02M H 0.9621 0.4638 0.6984 0.092 Uiso 1 1 calc R U . . .
C02N C -0.2238(5) 0.9419(3) 0.17923(13) 0.079(2) Uani 0.771(6) 1 d G U P C 1
H02N H -0.2546 0.9008 0.1962 0.095 Uiso 0.771(6) 1 calc R U P C 1
C02G C -0.0867(4) 0.9230(3) 0.16740(13) 0.0664(18) Uani 0.771(6) 1 d G U P C 1
C02W C -0.0406(4) 0.9845(3) 0.14210(13) 0.0839(19) Uani 0.771(6) 1 d G U P C 1
C035 C -0.1316(6) 1.0650(3) 0.12863(15) 0.098(3) Uani 0.771(6) 1 d G U P C 1
H035 H -0.1008 1.1062 0.1117 0.118 Uiso 0.771(6) 1 calc R U P C 1
C036 C -0.2687(6) 1.0840(3) 0.14046(18) 0.119(3) Uani 0.771(6) 1 d G U P C 1
H036 H -0.3295 1.1378 0.1314 0.143 Uiso 0.771(6) 1 calc R U P C 1
C03B C -0.3148(4) 1.0224(4) 0.16577(16) 0.107(3) Uani 0.771(6) 1 d G U P C 1
H03B H -0.4065 1.0351 0.1737 0.128 Uiso 0.771(6) 1 calc R U P C 1
C02P C 0.2087(7) 0.2066(5) 0.19900(17) 0.0950(17) Uani 1 1 d . . . . .
C02Q C -0.5647(6) 0.7481(4) -0.03963(14) 0.0855(15) Uani 1 1 d . . . . .
H02Q H -0.4947 0.7697 -0.0358 0.103 Uiso 1 1 calc R U . . .
C02R C 0.9061(6) 0.6012(5) 0.68617(15) 0.102(2) Uani 1 1 d . . . . .
H02H H 0.9506 0.6412 0.6707 0.123 Uiso 1 1 calc R U . . .
H02I H 0.8748 0.6265 0.7107 0.123 Uiso 1 1 calc R U . . .
C02S C 0.3649(6) 0.1785(4) 0.12968(17) 0.0919(17) Uani 1 1 d . . . . .
H02S H 0.4155 0.1698 0.1061 0.110 Uiso 1 1 calc R U . . .
C02T C -0.7980(7) 0.7805(5) -0.04539(18) 0.104(2) Uani 1 1 d . . . . .
H02T H -0.8843 0.8218 -0.0454 0.125 Uiso 1 1 calc R U . . .
C02V C 0.2439(10) 0.1218(5) 0.1823(2) 0.122(2) Uani 1 1 d . . . . .
H02V H 0.2126 0.0750 0.1945 0.146 Uiso 1 1 calc R U . . .
C02X C 0.7079(16) 0.4103(10) 0.1565(4) 0.103(5) Uani 0.525(6) 1 d D U P A 1
H02J H 0.7110 0.4000 0.1302 0.155 Uiso 0.525(6) 1 calc R U P A 1
H02O H 0.7907 0.4199 0.1607 0.155 Uiso 0.525(6) 1 calc R U P A 1
H02P H 0.6335 0.4632 0.1627 0.155 Uiso 0.525(6) 1 calc R U P A 1
C02Y C -0.6952(8) 0.8069(5) -0.03838(18) 0.107(2) Uani 1 1 d . . . . .
H02Y H -0.7115 0.8666 -0.0325 0.129 Uiso 1 1 calc R U . . .
C031 C 0.3221(9) 0.1090(5) 0.1490(2) 0.109(2) Uani 1 1 d . . . . .
H031 H 0.3475 0.0525 0.1390 0.131 Uiso 1 1 calc R U . . .
C034 C 0.1224(9) 0.2242(6) 0.2353(2) 0.121(3) Uani 1 1 d . . . . .
H03A H 0.1780 0.2132 0.2557 0.182 Uiso 1 1 calc R U . . .
H03C H 0.0671 0.1845 0.2395 0.182 Uiso 1 1 calc R U . . .
H03D H 0.0658 0.2865 0.2343 0.182 Uiso 1 1 calc R U . . .
C037 C 0.7822(7) 0.6037(5) 0.6672(2) 0.116(2) Uani 1 1 d D . . . .
H03F H 0.8088 0.6016 0.6401 0.139 Uiso 1 1 calc R U . . .
H03I H 0.7601 0.5480 0.6760 0.139 Uiso 1 1 calc R U . . .
C03F C 0.1134(10) 0.9560(10) 0.1293(3) 0.130(4) Uani 0.771(6) 1 d . . P C 1
H03J H 0.1618 0.9515 0.1508 0.195 Uiso 0.771(6) 1 calc R U P C 1
H03K H 0.1331 1.0009 0.1105 0.195 Uiso 0.771(6) 1 calc R U P C 1
H03L H 0.1405 0.8980 0.1186 0.195 Uiso 0.771(6) 1 calc R U P C 1
C13 C 0.5776(6) 0.3456(6) 0.1899(3) 0.071(2) Uani 0.475(6) 1 d G . P A 2
C20 C 0.6651(9) 0.3831(5) 0.1658(3) 0.073(3) Uani 0.475(6) 1 d G . P A 2
H20 H 0.6323 0.4404 0.1532 0.088 Uiso 0.475(6) 1 calc R U P A 2
C3 C 0.8018(8) 0.3351(7) 0.1605(3) 0.099(3) Uani 0.475(6) 1 d G . P A 2
H3 H 0.8604 0.3602 0.1443 0.119 Uiso 0.475(6) 1 calc R U P A 2
C24 C 0.8508(6) 0.2495(7) 0.1793(3) 0.123(4) Uani 0.475(6) 1 d G . P A 2
H24 H 0.9422 0.2173 0.1757 0.148 Uiso 0.475(6) 1 calc R U P A 2
C27 C 0.7633(8) 0.2120(5) 0.2034(3) 0.102(4) Uani 0.475(6) 1 d G . P A 2
H27 H 0.7961 0.1547 0.2160 0.122 Uiso 0.475(6) 1 calc R U P A 2
C11 C 0.6266(8) 0.2600(6) 0.2087(2) 0.0746(19) Uani 0.475(6) 1 d G . P A 2
C29 C 0.539(2) 0.2148(16) 0.2340(5) 0.129(8) Uani 0.475(6) 1 d . . P A 2
H29A H 0.4647 0.2600 0.2462 0.193 Uiso 0.475(6) 1 calc R U P A 2
H29B H 0.5903 0.1747 0.2530 0.193 Uiso 0.475(6) 1 calc R U P A 2
H29C H 0.5053 0.1802 0.2193 0.193 Uiso 0.475(6) 1 calc R U P A 2
C30 C 0.012(2) 0.9519(16) 0.2520(5) 0.132(7) Uani 0.460(5) 1 d . . P B 2
H30A H 0.0535 0.8989 0.2380 0.199 Uiso 0.460(5) 1 calc R U P B 2
H30B H 0.0777 0.9610 0.2664 0.199 Uiso 0.460(5) 1 calc R U P B 2
H30C H -0.0188 1.0043 0.2346 0.199 Uiso 0.460(5) 1 calc R U P B 2
C23 C -0.1435(8) 0.8574(5) 0.2776(2) 0.055(2) Uani 0.460(5) 1 d G . P B 2
C28 C -0.2474(8) 0.8365(5) 0.3016(2) 0.086(3) Uani 0.460(5) 1 d G . P B 2
H28 H -0.2671 0.7830 0.2995 0.103 Uiso 0.460(5) 1 calc R U P B 2
C5 C -0.3220(8) 0.8957(6) 0.3287(2) 0.101(3) Uani 0.460(5) 1 d G . P B 2
H5 H -0.3915 0.8818 0.3448 0.122 Uiso 0.460(5) 1 calc R U P B 2
C2 C -0.2926(10) 0.9758(6) 0.3319(3) 0.120(4) Uani 0.460(5) 1 d G . P B 2
H2 H -0.3425 1.0154 0.3500 0.144 Uiso 0.460(5) 1 calc R U P B 2
C14 C -0.1886(11) 0.9966(5) 0.3079(3) 0.100(4) Uani 0.460(5) 1 d G U P B 2
H14 H -0.1690 1.0502 0.3100 0.120 Uiso 0.460(5) 1 calc R U P B 2
C15 C -0.1141(9) 0.9375(6) 0.2808(2) 0.088(2) Uani 0.460(5) 1 d G . P B 2
Cl1 Cl 0.7929(4) 0.2619(2) 0.29749(11) 0.1106(10) Uani 0.5 1 d . . P . .
Cl2 Cl 0.9695(3) 0.1747(3) 0.35322(12) 0.1213(12) Uani 0.5 1 d . . P . .
Cl3 Cl 0.6836(4) 0.2421(4) 0.37408(13) 0.1375(15) Uani 0.5 1 d . . P . .
C12 C 0.8123(12) 0.2638(7) 0.3437(4) 0.087(3) Uani 0.5 1 d . . P . .
H12 H 0.8196 0.3233 0.3480 0.105 Uiso 0.5 1 calc R U P . .
C1 C 0.6565(8) 0.6811(6) 0.6728(2) 0.145(3) Uani 1 1 d D U . . .
H1A H 0.5924 0.6765 0.6565 0.174 Uiso 1 1 calc R U . . .
H1B H 0.6171 0.6764 0.6990 0.174 Uiso 1 1 calc R U . . .
C16 C 0.6785(13) 0.7709(6) 0.6645(3) 0.193(5) Uani 1 1 d D U . . .
H16A H 0.7450 0.7753 0.6800 0.232 Uiso 1 1 calc R U . . .
H16B H 0.5948 0.8185 0.6707 0.232 Uiso 1 1 calc R U . . .
C6 C 1.1818(5) 0.4193(4) 0.74015(11) 0.0783(14) Uani 1 1 d D . . . .
H6A H 1.1352 0.3736 0.7448 0.094 Uiso 1 1 calc R U . . .
H6B H 1.2547 0.3999 0.7201 0.094 Uiso 1 1 calc R U . . .
C7 C 1.2405(5) 0.4252(4) 0.77584(12) 0.0799(14) Uani 1 1 d D U . . .
H7AA H 1.3040 0.4598 0.7694 0.096 Uiso 0.540(5) 1 calc R U P B 1
H7AB H 1.1683 0.4589 0.7935 0.096 Uiso 0.540(5) 1 calc R U P B 1
H7BC H 1.2811 0.4742 0.7721 0.096 Uiso 0.460(5) 1 calc R U P B 2
H7BD H 1.1694 0.4385 0.7967 0.096 Uiso 0.460(5) 1 calc R U P B 2
C8 C 1.3097(12) 0.3371(7) 0.7950(3) 0.079(4) Uani 0.540(5) 1 d D . P B 1
H8A H 1.3755 0.3003 0.7768 0.095 Uiso 0.540(5) 1 calc R U P B 1
H8B H 1.2443 0.3053 0.8044 0.095 Uiso 0.540(5) 1 calc R U P B 1
C10 C 1.3792(12) 0.3469(7) 0.8274(3) 0.087(3) Uani 0.540(5) 1 d D . P B 1
H10A H 1.4513 0.3727 0.8176 0.104 Uiso 0.540(5) 1 calc R U P B 1
H10B H 1.3155 0.3890 0.8443 0.104 Uiso 0.540(5) 1 calc R U P B 1
C25 C 1.4365(15) 0.2588(8) 0.8492(3) 0.127(5) Uani 0.540(5) 1 d D . P B 1
C17 C 1.3452(17) 0.3365(8) 0.7853(5) 0.104(7) Uani 0.460(5) 1 d D U P B 2
H17A H 1.3015 0.2962 0.8008 0.125 Uiso 0.460(5) 1 calc R U P B 2
H17B H 1.3864 0.3081 0.7619 0.125 Uiso 0.460(5) 1 calc R U P B 2
C18 C 1.452(3) 0.3471(16) 0.8058(14) 0.29(2) Uani 0.460(5) 1 d D U P B 2
H18A H 1.4142 0.3681 0.8307 0.345 Uiso 0.460(5) 1 calc R U P B 2
H18B H 1.4909 0.3920 0.7918 0.345 Uiso 0.460(5) 1 calc R U P B 2
C19 C 0.7263(15) 0.7838(11) 0.6234(4) 0.259(8) Uani 1 1 d D U . . .
H19A H 0.7800 0.8254 0.6203 0.310 Uiso 1 1 calc R U . . .
H19B H 0.7832 0.7259 0.6145 0.310 Uiso 1 1 calc R U . . .
C9 C 0.6098(18) 0.8212(16) 0.6004(4) 0.293(10) Uani 1 1 d D U . . .
H9A H 0.5367 0.8644 0.6146 0.351 Uiso 1 1 calc R U . . .
H9B H 0.5776 0.7721 0.5952 0.351 Uiso 1 1 calc R U . . .
C21 C 0.652(2) 0.8676(14) 0.5637(5) 0.283(9) Uani 1 1 d D U . . .
C02O C 0.0514(16) 0.9726(13) 0.1377(5) 0.079(2) Uani 0.229(6) 1 d G . P C 2
H02R H 0.1436 0.9424 0.1354 0.095 Uiso 0.229(6) 1 calc R U P C 2
C26 C -0.0369(19) 0.9325(10) 0.1600(5) 0.0664(18) Uani 0.229(6) 1 d G . P C 2
C1A C -0.1748(18) 0.9777(13) 0.1634(5) 0.0839(19) Uani 0.229(6) 1 d G . P C 2
C0 C -0.2243(16) 1.0631(13) 0.1445(6) 0.098(3) Uani 0.229(6) 1 d G . P C 2
H0 H -0.3166 1.0933 0.1467 0.118 Uiso 0.229(6) 1 calc R U P C 2
C1B C -0.136(2) 1.1032(11) 0.1221(6) 0.119(3) Uani 0.229(6) 1 d G . P C 2
H1BA H -0.1692 1.1603 0.1094 0.143 Uiso 0.229(6) 1 calc R U P C 2
C03C C 0.0018(19) 1.0580(13) 0.1187(5) 0.107(3) Uani 0.229(6) 1 d G . P C 2
H03O H 0.0609 1.0848 0.1038 0.128 Uiso 0.229(6) 1 calc R U P C 2
C1C C -0.282(4) 0.948(4) 0.1884(13) 0.130(4) Uani 0.229(6) 1 d . . P C 2
H1CA H -0.2631 0.8837 0.1880 0.169 Uiso 0.229(6) 1 calc R U P C 2
H1CB H -0.3678 0.9793 0.1793 0.169 Uiso 0.229(6) 1 calc R U P C 2
H1CC H -0.2830 0.9631 0.2139 0.169 Uiso 0.229(6) 1 calc R U P C 2
C22 C 1.561(3) 0.2558(19) 0.8100(12) 0.254(16) Uani 0.460(5) 1 d D U P B 2

loop_
_atom_site_aniso_label
_atom_site_aniso_U_11
_atom_site_aniso_U_22
_atom_site_aniso_U_33
_atom_site_aniso_U_23
_atom_site_aniso_U_13
_atom_site_aniso_U_12
O001 0.0634(17) 0.0738(19) 0.0567(15) -0.0126(13) -0.0273(13) -0.0071(14)
O002 0.084(2) 0.0629(17) 0.0514(14) -0.0023(12) -0.0295(14) -0.0146(15)
O003 0.078(2) 0.0669(18) 0.0614(16) -0.0013(13) -0.0340(14) -0.0194(15)
O004 0.0684(18) 0.088(2) 0.0481(14) -0.0135(14) -0.0196(13) -0.0257(16)
O007 0.0604(17) 0.086(2) 0.0469(14) -0.0136(13) -0.0240(12) -0.0012(15)
O008 0.081(2) 0.102(2) 0.0468(15) 0.0066(15) -0.0294(14) -0.0339(18)
O009 0.0722(19) 0.083(2) 0.0478(14) -0.0087(13) -0.0248(13) -0.0188(16)
O00A 0.0603(18) 0.105(2) 0.0537(15) -0.0118(15) -0.0289(13) -0.0099(17)
O00B 0.0656(19) 0.103(2) 0.0556(16) -0.0090(15) -0.0308(14) -0.0214(18)
O00C 0.083(2) 0.118(3) 0.0483(16) 0.0060(17) -0.0337(15) -0.036(2)
O00D 0.109(3) 0.088(2) 0.0635(18) 0.0011(16) -0.0526(18) -0.020(2)
O00E 0.081(2) 0.103(2) 0.0502(15) -0.0049(15) -0.0296(14) -0.0350(19)
N00F 0.063(2) 0.089(3) 0.0374(15) -0.0065(16) -0.0210(14) -0.0221(19)
N00G 0.0535(19) 0.076(2) 0.0460(16) -0.0041(15) -0.0203(14) -0.0165(16)
N00J 0.067(2) 0.091(3) 0.0410(16) -0.0082(17) -0.0304(15) -0.0133(19)
N00K 0.062(2) 0.090(3) 0.0432(17) -0.0123(16) -0.0263(15) -0.0111(19)
N00L 0.073(2) 0.095(3) 0.0442(17) -0.0057(17) -0.0261(16) -0.020(2)
C00N 0.049(2) 0.064(2) 0.0420(18) -0.0034(16) -0.0125(15) -0.0176(18)
C00O 0.052(2) 0.065(2) 0.0369(17) -0.0040(15) -0.0127(15) -0.0172(18)
C00P 0.056(2) 0.070(3) 0.0401(18) -0.0039(16) -0.0160(16) -0.0136(19)
C00Q 0.059(2) 0.069(3) 0.0393(18) -0.0075(17) -0.0137(16) -0.0159(19)
C00R 0.059(2) 0.076(3) 0.0390(18) -0.0084(17) -0.0163(16) -0.019(2)
C00S 0.053(2) 0.065(2) 0.0400(18) -0.0022(16) -0.0172(15) -0.0177(18)
C00T 0.055(2) 0.066(2) 0.0407(17) -0.0037(16) -0.0133(15) -0.0186(18)
C00U 0.054(2) 0.068(2) 0.0364(17) -0.0026(15) -0.0146(15) -0.0138(18)
C00V 0.059(2) 0.061(2) 0.0465(19) -0.0006(16) -0.0207(16) -0.0162(18)
C00W 0.055(2) 0.071(3) 0.0393(18) 0.0017(16) -0.0157(15) -0.0176(19)
C00X 0.049(2) 0.068(2) 0.0453(18) -0.0008(16) -0.0173(15) -0.0198(18)
C00Y 0.060(2) 0.072(3) 0.0455(19) -0.0030(17) -0.0209(17) -0.021(2)
C00Z 0.052(2) 0.083(3) 0.0425(18) -0.0068(18) -0.0197(16) -0.009(2)
C010 0.051(2) 0.063(2) 0.0422(18) -0.0007(15) -0.0166(15) -0.0203(17)
C011 0.050(2) 0.073(3) 0.0436(19) -0.0110(17) -0.0098(16) -0.0157(19)
C012 0.076(3) 0.069(3) 0.071(3) -0.003(2) -0.034(2) -0.019(2)
C013 0.057(2) 0.068(3) 0.0390(18) -0.0062(16) -0.0142(16) -0.0136(19)
C014 0.066(3) 0.077(3) 0.048(2) -0.0107(19) -0.0173(18) -0.027(2)
C015 0.056(2) 0.068(2) 0.0404(18) -0.0071(16) -0.0159(16) -0.0143(19)
C016 0.060(2) 0.081(3) 0.045(2) -0.004(2) -0.0182(17) -0.018(2)
C017 0.052(2) 0.074(3) 0.0394(17) -0.0090(17) -0.0140(15) -0.0211(19)
C018 0.052(2) 0.065(2) 0.0394(18) -0.0076(16) -0.0126(15) -0.0135(18)
C019 0.052(2) 0.082(3) 0.0366(17) -0.0077(17) -0.0146(15) -0.0110(19)
C01A 0.050(2) 0.075(3) 0.0395(18) -0.0102(17) -0.0145(15) -0.0101(19)
C01B 0.066(3) 0.073(3) 0.049(2) -0.0050(18) -0.0195(18) -0.023(2)
C01C 0.052(2) 0.072(3) 0.0398(18) -0.0076(17) -0.0165(15) -0.0140(19)
C01D 0.057(2) 0.083(3) 0.0402(18) -0.0006(18) -0.0203(16) -0.020(2)
C01E 0.055(2) 0.085(3) 0.047(2) -0.013(2) -0.0192(17) -0.013(2)
C01F 0.059(2) 0.065(3) 0.052(2) 0.0024(17) -0.0250(17) -0.0209(19)
C01G 0.052(2) 0.084(3) 0.0404(18) -0.0110(18) -0.0060(16) -0.025(2)
C01H 0.054(2) 0.073(3) 0.0450(19) -0.0037(17) -0.0166(16) -0.0201(19)
C01I 0.054(2) 0.088(3) 0.0411(18) -0.0111(18) -0.0154(16) -0.025(2)
C01J 0.058(2) 0.079(3) 0.0381(18) -0.0083(18) -0.0125(16) -0.017(2)
C01K 0.061(2) 0.080(3) 0.0388(18) -0.0084(18) -0.0155(17) -0.017(2)
C01L 0.055(2) 0.088(3) 0.053(2) -0.010(2) -0.0222(18) -0.024(2)
C01M 0.056(2) 0.106(3) 0.0374(18) -0.0078(19) -0.0144(16) -0.029(2)
C01N 0.069(3) 0.075(3) 0.055(2) -0.0011(19) -0.0269(19) -0.019(2)
C01O 0.059(2) 0.075(3) 0.047(2) 0.0013(18) -0.0224(17) -0.016(2)
C01P 0.055(2) 0.073(3) 0.0448(19) -0.0075(17) -0.0135(16) -0.021(2)
C01Q 0.073(3) 0.101(3) 0.0367(18) -0.002(2) -0.0184(18) -0.036(3)
C01R 0.060(2) 0.067(2) 0.0481(19) -0.0027(17) -0.0197(17) -0.0202(19)
C01S 0.055(2) 0.117(4) 0.045(2) -0.006(2) -0.0185(17) -0.029(2)
C01T 0.059(2) 0.080(3) 0.0455(19) -0.0072(18) -0.0167(17) -0.021(2)
C01U 0.067(3) 0.086(3) 0.044(2) -0.007(2) -0.0225(18) -0.014(2)
C01V 0.066(3) 0.105(4) 0.0385(19) -0.006(2) -0.0150(17) -0.031(2)
C01W 0.058(2) 0.082(3) 0.0431(19) -0.0116(19) -0.0177(17) -0.020(2)
C01X 0.057(3) 0.092(3) 0.061(2) -0.002(2) -0.0125(19) -0.015(2)
C01Y 0.054(2) 0.105(4) 0.050(2) -0.008(2) -0.0143(18) -0.024(2)
C01Z 0.067(3) 0.072(3) 0.050(2) -0.0055(18) -0.0224(18) -0.019(2)
C020 0.075(3) 0.110(4) 0.0371(19) -0.001(2) -0.0327(19) -0.020(3)
C021 0.058(2) 0.082(3) 0.046(2) -0.0065(19) -0.0193(17) -0.014(2)
C022 0.052(2) 0.071(3) 0.0416(18) -0.0090(17) -0.0142(16) -0.0117(19)
C023 0.057(2) 0.092(3) 0.0438(19) -0.0069(19) -0.0202(17) -0.018(2)
C024 0.075(3) 0.097(3) 0.0394(19) 0.0012(19) -0.0262(18) -0.020(3)
C025 0.059(2) 0.079(3) 0.054(2) -0.001(2) -0.0244(18) -0.018(2)
C026 0.068(3) 0.089(3) 0.044(2) -0.0060(19) -0.0230(18) -0.022(2)
C027 0.070(3) 0.080(3) 0.052(2) -0.003(2) -0.0242(19) -0.019(2)
C028 0.068(3) 0.074(3) 0.0414(19) 0.0026(17) -0.0174(17) -0.022(2)
C029 0.057(2) 0.108(4) 0.043(2) -0.002(2) -0.0200(17) -0.024(2)
C02A 0.065(3) 0.082(3) 0.0408(19) -0.0052(18) -0.0199(17) -0.023(2)
C02B 0.088(4) 0.075(3) 0.088(3) -0.014(3) -0.036(3) -0.015(3)
C02C 0.066(3) 0.082(4) 0.063(4) -0.019(3) -0.034(3) -0.005(3)
C03E 0.079(7) 0.094(7) 0.073(6) -0.014(5) -0.042(5) -0.013(5)
C4 0.099(6) 0.109(6) 0.100(5) -0.004(4) -0.038(5) -0.035(5)
C02Z 0.108(7) 0.134(7) 0.123(7) -0.038(5) -0.034(5) -0.010(5)
C030 0.085(5) 0.111(7) 0.098(6) -0.041(5) -0.044(5) 0.010(5)
C03A 0.071(4) 0.087(5) 0.060(4) -0.016(3) -0.027(3) -0.005(4)
C02D 0.081(3) 0.122(4) 0.041(2) -0.022(2) -0.011(2) -0.031(3)
C02E 0.070(3) 0.106(4) 0.041(2) -0.013(2) -0.0128(18) -0.024(3)
C02F 0.072(3) 0.112(4) 0.0372(19) -0.007(2) -0.0105(18) -0.037(3)
C02H 0.068(3) 0.089(3) 0.0398(19) -0.0082(18) -0.0225(17) -0.024(2)
C02J 0.060(5) 0.050(4) 0.058(4) -0.005(3) -0.014(3) -0.016(3)
C039 0.097(5) 0.082(5) 0.055(4) -0.008(3) -0.030(4) 0.014(4)
C03N 0.099(5) 0.103(6) 0.095(5) -0.009(4) -0.021(4) -0.015(4)
C03H 0.129(7) 0.103(6) 0.118(7) -0.017(5) -0.015(6) -0.014(5)
C03M 0.109(8) 0.113(8) 0.130(8) -0.022(7) -0.001(7) -0.017(6)
C03G 0.103(5) 0.078(5) 0.081(5) -0.009(4) -0.013(4) -0.021(4)
C02K 0.069(3) 0.112(4) 0.057(2) -0.020(2) -0.004(2) -0.031(3)
C02L 0.075(3) 0.128(5) 0.058(3) 0.001(3) -0.036(2) -0.016(3)
C02M 0.066(3) 0.124(4) 0.046(2) -0.015(2) -0.0179(19) -0.029(3)
C02N 0.079(5) 0.094(4) 0.062(4) -0.015(3) -0.029(3) -0.010(4)
C02G 0.087(5) 0.063(3) 0.053(3) 0.002(2) -0.034(3) -0.021(3)
C02W 0.102(5) 0.080(4) 0.074(4) 0.005(3) -0.034(3) -0.027(4)
C035 0.138(7) 0.081(4) 0.082(4) 0.013(3) -0.049(4) -0.033(5)
C036 0.138(7) 0.102(6) 0.115(6) -0.005(5) -0.055(5) -0.018(5)
C03B 0.109(5) 0.111(6) 0.095(5) -0.025(4) -0.035(4) -0.012(4)
C02P 0.109(5) 0.109(5) 0.084(4) -0.008(3) -0.025(3) -0.051(4)
C02Q 0.093(4) 0.094(4) 0.072(3) -0.006(3) -0.040(3) -0.020(3)
C02R 0.083(4) 0.153(6) 0.060(3) -0.025(3) -0.014(2) -0.010(4)
C02S 0.093(4) 0.089(4) 0.083(3) -0.014(3) -0.018(3) -0.006(3)
C02T 0.098(4) 0.119(5) 0.091(4) -0.014(3) -0.054(3) -0.008(4)
C02V 0.162(7) 0.091(5) 0.124(6) -0.026(4) -0.013(5) -0.049(5)
C02X 0.100(10) 0.171(13) 0.063(6) -0.006(7) -0.022(6) -0.072(9)
C02Y 0.133(6) 0.093(4) 0.092(4) 0.003(3) -0.052(4) -0.016(4)
C031 0.154(7) 0.084(4) 0.097(4) -0.013(3) -0.031(4) -0.038(4)
C034 0.153(7) 0.140(6) 0.096(4) -0.026(4) 0.005(4) -0.083(6)
C037 0.091(4) 0.157(7) 0.090(4) -0.010(4) -0.028(3) -0.018(4)
C03F 0.082(6) 0.172(10) 0.133(8) -0.026(7) -0.011(5) -0.030(6)
C13 0.066(3) 0.082(4) 0.063(4) -0.019(3) -0.034(3) -0.005(3)
C20 0.079(9) 0.087(8) 0.068(8) 0.004(6) -0.031(6) -0.040(7)
C3 0.099(6) 0.109(6) 0.100(5) -0.004(4) -0.038(5) -0.035(5)
C24 0.108(7) 0.134(7) 0.123(7) -0.038(5) -0.034(5) -0.010(5)
C27 0.085(5) 0.111(7) 0.098(6) -0.041(5) -0.044(5) 0.010(5)
C11 0.071(4) 0.087(5) 0.060(4) -0.016(3) -0.027(3) -0.005(4)
C29 0.170(19) 0.18(2) 0.083(10) 0.004(10) 0.004(10) -0.128(17)
C30 0.172(19) 0.153(17) 0.094(12) -0.037(11) -0.034(12) -0.064(14)
C23 0.060(5) 0.050(4) 0.058(4) -0.005(3) -0.014(3) -0.016(3)
C28 0.097(5) 0.082(5) 0.055(4) -0.008(3) -0.030(4) 0.014(4)
C5 0.099(5) 0.103(6) 0.095(5) -0.009(4) -0.021(4) -0.015(4)
C2 0.129(7) 0.103(6) 0.118(7) -0.017(5) -0.015(6) -0.014(5)
C14 0.110(8) 0.089(8) 0.091(7) -0.018(6) -0.034(6) -0.004(6)
C15 0.103(5) 0.078(5) 0.081(5) -0.009(4) -0.013(4) -0.021(4)
Cl1 0.127(3) 0.0770(18) 0.126(2) -0.0286(16) -0.026(2) -0.0159(17)
Cl2 0.0848(19) 0.146(3) 0.147(3) -0.047(2) -0.0476(19) -0.0289(19)
Cl3 0.094(2) 0.181(4) 0.146(3) -0.066(3) 0.014(2) -0.046(2)
C12 0.089(7) 0.060(6) 0.130(9) -0.037(6) -0.003(6) -0.039(5)
C1 0.143(6) 0.157(6) 0.111(5) -0.013(5) -0.042(4) 0.001(5)
C16 0.188(8) 0.220(9) 0.175(8) -0.031(7) -0.033(7) -0.057(7)
C6 0.078(3) 0.122(4) 0.046(2) -0.002(2) -0.023(2) -0.041(3)
C7 0.084(3) 0.114(4) 0.055(2) -0.003(2) -0.025(2) -0.044(3)
C8 0.082(7) 0.127(11) 0.034(4) 0.013(4) -0.015(4) -0.041(6)
C10 0.097(7) 0.101(8) 0.069(5) 0.001(5) -0.034(5) -0.030(6)
C25 0.123(11) 0.161(13) 0.088(8) -0.013(8) -0.064(7) -0.005(9)
C17 0.121(11) 0.105(10) 0.109(10) 0.001(7) -0.054(8) -0.053(7)
C18 0.29(2) 0.29(2) 0.29(2) -0.023(10) -0.033(10) -0.080(12)
C19 0.267(11) 0.274(11) 0.231(10) -0.015(8) -0.024(9) -0.080(9)
C9 0.271(12) 0.300(13) 0.301(13) 0.003(9) -0.028(9) -0.089(9)
C21 0.248(15) 0.276(15) 0.259(14) 0.037(12) 0.020(12) -0.026(12)
C02O 0.079(5) 0.094(4) 0.062(4) -0.015(3) -0.029(3) -0.010(4)
C26 0.087(5) 0.063(3) 0.053(3) 0.002(2) -0.034(3) -0.021(3)
C1A 0.102(5) 0.080(4) 0.074(4) 0.005(3) -0.034(3) -0.027(4)
C0 0.138(7) 0.081(4) 0.082(4) 0.013(3) -0.049(4) -0.033(5)
C1B 0.138(7) 0.102(6) 0.115(6) -0.005(5) -0.055(5) -0.018(5)
C03C 0.109(5) 0.111(6) 0.095(5) -0.025(4) -0.035(4) -0.012(4)
C1C 0.082(6) 0.172(10) 0.133(8) -0.026(7) -0.011(5) -0.030(6)
C22 0.25(2) 0.28(2) 0.27(2) -0.020(17) -0.061(17) -0.127(18)

loop_
_atom_type_symbol
_atom_type_description
_atom_type_scat_dispersion_real
_atom_type_scat_dispersion_imag
_atom_type_scat_source
C C 0.0181 0.0091 'International Tables Vol C Tables 4.2.6.8 and 6.1.1.4'
H H 0.0000 0.0000 'International Tables Vol C Tables 4.2.6.8 and 6.1.1.4'
Cl Cl 0.3639 0.7018 'International Tables Vol C Tables 4.2.6.8 and 6.1.1.4'
N N 0.0311 0.0180 'International Tables Vol C Tables 4.2.6.8 and 6.1.1.4'
O O 0.0492 0.0322 'International Tables Vol C Tables 4.2.6.8 and 6.1.1.4'

loop_
_geom_angle_atom_site_label_1
_geom_angle_atom_site_label_2
_geom_angle_atom_site_label_3
_geom_angle
_geom_angle_site_symmetry_1
_geom_angle_site_symmetry_3
_geom_angle_publ_flag
C00V O001 C02J 117.3(4) . . ?
C00V O001 C23 123.2(4) . . ?
C00P O002 C012 119.8(3) . . ?
C01F O003 C02G 114.7(3) . . ?
C01F O003 C26 122.9(8) . . ?
C019 O007 C02C 116.4(4) . . ?
C019 O007 C13 119.2(5) . . ?
C016 N00F C01W 123.1(3) . . ?
C016 N00F C02H 117.6(4) . . ?
C01W N00F C02H 119.3(4) . . ?
C01G N00G C01I 117.1(4) . . ?
C025 N00G C01G 125.0(3) . . ?
C025 N00G C01I 117.9(3) . . ?
N00K N00J C01E 117.4(4) . . ?
N00K N00J C01U 115.3(4) . . ?
C01E N00J C01U 127.2(3) . . ?
N00J N00K C023 115.5(3) . . ?
N00J N00K C02A 117.1(3) . . ?
C02A N00K C023 127.3(3) . . ?
C01V N00L C020 121.9(4) . . ?
C01V N00L C026 117.2(4) . . ?
C026 N00L C020 115.6(3) . . ?
C00O C00N C00Y 119.4(4) . . ?
C00O C00N C017 119.3(3) . . ?
C00Y C00N C017 121.2(3) . . ?
C00N C00O C00T 120.0(3) . . ?
C00N C00O C00X 119.4(3) . . ?
C00T C00O C00X 120.5(3) . . ?
O002 C00P C00T 118.1(3) . . ?
O002 C00P C01P 120.9(4) . . ?
C00T C00P C01P 120.7(4) . . ?
C01A C00Q C015 119.8(4) . . ?
C01N C00Q C015 121.9(4) . . ?
C01N C00Q C01A 118.3(4) . . ?
C014 C00R C01C 120.2(3) . . ?
C014 C00R C01W 119.9(4) . . ?
C01C C00R C01W 119.9(4) . . ?
C00W C00S C00U 119.3(3) . . ?
C00W C00S C010 120.8(3) . . ?
C010 C00S C00U 119.8(3) . . ?
C00O C00T C00U 117.7(4) . . ?
C00P C00T C00O 117.4(3) . . ?
C00P C00T C00U 124.9(4) . . ?
C00S C00U C00T 117.8(3) . . ?
C019 C00U C00S 117.0(3) . . ?
C019 C00U C00T 125.2(3) . . ?
O001 C00V C010 116.6(3) . . ?
O001 C00V C01R 120.9(3) . . ?
C010 C00V C01R 122.4(4) . . ?
C00S C00W C01H 118.8(4) . . ?
C01D C00W C00S 120.0(4) . . ?
C01D C00W C01H 121.2(3) . . ?
C010 C00X C00O 117.0(3) . . ?
C01F C00X C00O 116.8(3) . . ?
C01F C00X C010 126.1(4) . . ?
C00N C00Y C025 119.1(4) . . ?
C01O C00Y C00N 120.7(3) . . ?
C01O C00Y C025 120.1(4) . . ?
C019 C00Z H00Z 120.1 . . ?
C01D C00Z H00Z 120.1 . . ?
C01D C00Z C019 119.9(4) . . ?
C00S C010 C00X 118.0(3) . . ?
C00V C010 C00S 116.4(3) . . ?
C00V C010 C00X 125.6(3) . . ?
C01A C011 C013 120.2(4) . . ?
C01T C011 C013 121.9(4) . . ?
C01T C011 C01A 117.9(4) . . ?
O002 C012 C02B 120.1(5) . . ?
C02P C012 O002 119.3(5) . . ?
C02P C012 C02B 120.3(5) . . ?
C018 C013 C011 118.9(4) . . ?
C01B C013 C011 123.6(4) . . ?
C01B C013 C018 117.5(4) . . ?
C00R C014 H014 119.8 . . ?
C00R C014 C01Z 120.5(4) . . ?
C01Z C014 H014 119.8 . . ?
C018 C015 C00Q 118.7(4) . . ?
C01Z C015 C00Q 122.6(4) . . ?
C01Z C015 C018 118.7(3) . . ?
O008 C016 N00F 120.0(4) . . ?
O008 C016 C01J 122.2(4) . . ?
N00F C016 C01J 117.8(4) . . ?
C00N C017 C01G 119.8(4) . . ?
C01P C017 C00N 120.0(3) . . ?
C01P C017 C01G 120.2(4) . . ?
C015 C018 C013 121.5(3) . . ?
C01C C018 C013 118.8(4) . . ?
C01C C018 C015 119.7(4) . . ?
O007 C019 C00U 117.2(3) . . ?
O007 C019 C00Z 121.4(3) . . ?
C00Z C019 C00U 121.3(3) . . ?
C00Q C01A C011 120.8(3) . . ?
C022 C01A C00Q 119.5(4) . . ?
C022 C01A C011 119.7(4) . . ?
C013 C01B H01B 118.7 . . ?
C028 C01B C013 122.7(4) . . ?
C028 C01B H01B 118.7 . . ?
C018 C01C C00R 119.3(4) . . ?
C01J C01C C00R 119.2(3) . . ?
C01J C01C C018 121.5(4) . . ?
C00W C01D C023 120.5(4) . . ?
C00Z C01D C00W 120.5(3) . . ?
C00Z C01D C023 119.0(4) . . ?
O00B C01E N00J 120.4(4) . . ?
O00B C01E C01K 124.2(4) . . ?
N00J C01E C01K 115.4(4) . . ?
O003 C01F C00X 117.2(3) . . ?
O003 C01F C01O 120.5(4) . . ?
C00X C01F C01O 122.3(4) . . ?
O004 C01G N00G 119.8(3) . . ?
O004 C01G C017 123.4(4) . . ?
N00G C01G C017 116.8(4) . . ?
C00W C01H C02A 120.2(4) . . ?
C01R C01H C00W 120.6(3) . . ?
C01R C01H C02A 119.0(4) . . ?
C01M C01I N00G 118.3(3) . . ?
C01Y C01I N00G 121.5(4) . . ?
C01Y C01I C01M 120.1(3) . . ?
C01C C01J C016 121.2(4) . . ?
C01C C01J C028 118.9(4) . . ?
C028 C01J C016 119.8(4) . . ?
C01L C01K C01E 119.6(4) . . ?
C01L C01K C022 119.4(4) . . ?
C022 C01K C01E 120.9(4) . . ?
C01K C01L H01L 119.5 . . ?
C01T C01L C01K 121.0(4) . . ?
C01T C01L H01L 119.5 . . ?
C01I C01M H01M 119.9 . . ?
C01S C01M C01I 120.2(4) . . ?
C01S C01M H01M 119.9 . . ?
C00Q C01N H01N 118.8 . . ?
C00Q C01N C027 122.3(5) . . ?
C027 C01N H01N 118.8 . . ?
C00Y C01O C01F 119.8(4) . . ?
C00Y C01O H01O 120.1 . . ?
C01F C01O H01O 120.1 . . ?
C00P C01P H01P 119.6 . . ?
C017 C01P C00P 120.7(4) . . ?
C017 C01P H01P 119.6 . . ?
C01V C01Q H01Q 119.8 . . ?
C02F C01Q H01Q 119.8 . . ?
C02F C01Q C01V 120.5(5) . . ?
C00V C01R H01R 120.1 . . ?
C01H C01R C00V 119.7(4) . . ?
C01H C01R H01R 120.1 . . ?
C01M C01S H01S 119.8 . . ?
C01M C01S C026 120.5(4) . . ?
C026 C01S H01S 119.8 . . ?
C011 C01T H01T 119.1 . . ?
C01L C01T C011 121.8(4) . . ?
C01L C01T H01T 119.1 . . ?
O00C C01U N00J 120.0(4) . . ?
O00C C01U C021 126.1(5) . . ?
N00J C01U C021 114.0(4) . . ?
N00L C01V C01Q 120.8(4) . . ?
N00L C01V C029 121.6(4) . . ?
C029 C01V C01Q 117.6(5) . . ?
O00E C01W N00F 119.8(3) . . ?
O00E C01W C00R 121.8(4) . . ?
N00F C01W C00R 118.4(4) . . ?
C029 C01X H01X 119.3 . . ?
C029 C01X C02K 121.4(5) . . ?
C02K C01X H01X 119.3 . . ?
C01I C01Y H01Y 120.4 . . ?
C01I C01Y C02E 119.2(4) . . ?
C02E C01Y H01Y 120.4 . . ?
C014 C01Z H01Z 119.2 . . ?
C015 C01Z C014 121.6(4) . . ?
C015 C01Z H01Z 119.2 . . ?
C024 C020 N00L 121.1(5) . . ?
C02Q C020 N00L 120.2(5) . . ?
C02Q C020 C024 118.7(5) . . ?
C022 C021 C01U 121.2(4) . . ?
C027 C021 C01U 118.8(4) . . ?
C027 C021 C022 119.9(4) . . ?
C01A C022 C021 119.4(4) . . ?
C01K C022 C01A 120.2(4) . . ?
C01K C022 C021 120.4(4) . . ?
O00A C023 N00K 120.5(3) . . ?
O00A C023 C01D 124.6(4) . . ?
N00K C023 C01D 114.8(4) . . ?
C020 C024 H024 120.5 . . ?
C020 C024 C02L 119.0(5) . . ?
C02L C024 H024 120.5 . . ?
O00D C025 N00G 120.6(4) . . ?
O00D C025 C00Y 121.8(4) . . ?
N00G C025 C00Y 117.7(4) . . ?
C01S C026 N00L 122.1(4) . . ?
C01S C026 C02E 118.4(4) . . ?
C02E C026 N00L 119.5(4) . . ?
C01N C027 H027 119.7 . . ?
C021 C027 C01N 120.6(4) . . ?
C021 C027 H027 119.7 . . ?
C01B C028 C01J 120.6(4) . . ?
C01B C028 H028 119.7 . . ?
C01J C028 H028 119.7 . . ?
C01V C029 H029 119.7 . . ?
C01X C029 C01V 120.5(4) . . ?
C01X C029 H029 119.7 . . ?
O009 C02A N00K 120.4(3) . . ?
O009 C02A C01H 124.5(4) . . ?
N00K C02A C01H 115.1(3) . . ?
C012 C02B H02B 119.9 . . ?
C02S C02B C012 120.2(6) . . ?
C02S C02B H02B 119.9 . . ?
C03E C02C O007 116.0(5) . . ?
C03E C02C C03A 120.0 . . ?
C03A C02C O007 123.9(5) . . ?
C02C C03E H03E 120.0 . . ?
C02C C03E C4 120.0 . . ?
C4 C03E H03E 120.0 . . ?
C03E C4 H4 120.0 . . ?
C02Z C4 C03E 120.0 . . ?
C02Z C4 H4 120.0 . . ?
C4 C02Z H02Z 120.0 . . ?
C4 C02Z C030 120.0 . . ?
C030 C02Z H02Z 120.0 . . ?
C02Z C030 H030 120.0 . . ?
C03A C030 C02Z 120.0 . . ?
C03A C030 H030 120.0 . . ?
C02C C03A C02X 120.5(8) . . ?
C030 C03A C02C 120.0 . . ?
C030 C03A C02X 119.4(8) . . ?
H02A C02D H02C 107.3 . . ?
C02M C02D H02A 108.1 . . ?
C02M C02D H02C 108.1 . . ?
C6 C02D H02A 108.1 . . ?
C6 C02D H02C 108.1 . . ?
C6 C02D C02M 116.7(4) . . ?
C01Y C02E C026 121.2(4) . . ?
C01Y C02E H02E 119.4 . . ?
C026 C02E H02E 119.4 . . ?
C01Q C02F H02F 119.1 . . ?
C01Q C02F C02K 121.7(4) . . ?
C02K C02F H02F 119.1 . . ?
N00F C02H H02D 109.0 . . ?
N00F C02H H02G 109.0 . . ?
N00F C02H C02M 112.8(3) . . ?
H02D C02H H02G 107.8 . . ?
C02M C02H H02D 109.0 . . ?
C02M C02H H02G 109.0 . . ?
C039 C02J O001 123.7(5) . . ?
C039 C02J C03G 120.0 . . ?
C03G C02J O001 116.1(5) . . ?
C02J C039 H039 120.0 . . ?
C02J C039 C03N 120.0 . . ?
C03N C039 H039 120.0 . . ?
C039 C03N H03N 120.0 . . ?
C03H C03N C039 120.0 . . ?
C03H C03N H03N 120.0 . . ?
C03N C03H H03H 120.0 . . ?
C03M C03H C03N 120.0 . . ?
C03M C03H H03H 120.0 . . ?
C03H C03M H03M 120.0 . . ?
C03G C03M C03H 120.0 . . ?
C03G C03M H03M 120.0 . . ?
C02J C03G H03G 120.0 . . ?
C03M C03G C02J 120.0 . . ?
C03M C03G H03G 120.0 . . ?
C01X C02K H02K 120.9 . . ?
C02F C02K C01X 118.1(5) . . ?
C02F C02K H02K 120.9 . . ?
C024 C02L H02L 119.8 . . ?
C02T C02L C024 120.4(6) . . ?
C02T C02L H02L 119.8 . . ?
C02D C02M H02M 107.9 . . ?
C02H C02M C02D 108.8(4) . . ?
C02H C02M H02M 107.9 . . ?
C02R C02M C02D 109.4(4) . . ?
C02R C02M C02H 114.6(4) . . ?
C02R C02M H02M 107.9 . . ?
C02G C02N H02N 120.0 . . ?
C02G C02N C03B 120.0 . . ?
C03B C02N H02N 120.0 . . ?
C02N C02G O003 120.9(3) . . ?
C02N C02G C02W 120.0 . . ?
C02W C02G O003 119.1(3) . . ?
C02G C02W C03F 116.4(6) . . ?
C035 C02W C02G 120.0 . . ?
C035 C02W C03F 123.5(6) . . ?
C02W C035 H035 120.0 . . ?
C02W C035 C036 120.0 . . ?
C036 C035 H035 120.0 . . ?
C035 C036 H036 120.0 . . ?
C03B C036 C035 120.0 . . ?
C03B C036 H036 120.0 . . ?
C02N C03B H03B 120.0 . . ?
C036 C03B C02N 120.0 . . ?
C036 C03B H03B 120.0 . . ?
C012 C02P C02V 118.1(6) . . ?
C012 C02P C034 119.2(6) . . ?
C02V C02P C034 122.5(7) . . ?
C020 C02Q H02Q 119.5 . . ?
C020 C02Q C02Y 121.0(6) . . ?
C02Y C02Q H02Q 119.5 . . ?
C02M C02R H02H 108.0 . . ?
C02M C02R H02I 108.0 . . ?
C02M C02R C037 117.0(6) . . ?
H02H C02R H02I 107.3 . . ?
C037 C02R H02H 108.0 . . ?
C037 C02R H02I 108.0 . . ?
C02B C02S H02S 120.0 . . ?
C02B C02S C031 120.0(6) . . ?
C031 C02S H02S 120.0 . . ?
C02L C02T H02T 120.5 . . ?
C02Y C02T C02L 119.1(6) . . ?
C02Y C02T H02T 120.5 . . ?
C02P C02V H02V 119.8 . . ?
C031 C02V C02P 120.5(7) . . ?
C031 C02V H02V 119.8 . . ?
C03A C02X H02J 109.5 . . ?
C03A C02X H02O 109.5 . . ?
C03A C02X H02P 109.5 . . ?
H02J C02X H02O 109.5 . . ?
H02J C02X H02P 109.5 . . ?
H02O C02X H02P 109.5 . . ?
C02Q C02Y H02Y 119.1 . . ?
C02T C02Y C02Q 121.9(7) . . ?
C02T C02Y H02Y 119.1 . . ?
C02S C031 H031 119.7 . . ?
C02V C031 C02S 120.7(6) . . ?
C02V C031 H031 119.7 . . ?
C02P C034 H03A 109.5 . . ?
C02P C034 H03C 109.5 . . ?
C02P C034 H03D 109.5 . . ?
H03A C034 H03C 109.5 . . ?
H03A C034 H03D 109.5 . . ?
H03C C034 H03D 109.5 . . ?
C02R C037 H03F 107.5 . . ?
C02R C037 H03I 107.5 . . ?
H03F C037 H03I 107.0 . . ?
C1 C037 C02R 119.3(6) . . ?
C1 C037 H03F 107.5 . . ?
C1 C037 H03I 107.5 . . ?
C02W C03F H03J 109.5 . . ?
C02W C03F H03K 109.5 . . ?
C02W C03F H03L 109.5 . . ?
H03J C03F H03K 109.5 . . ?
H03J C03F H03L 109.5 . . ?
H03K C03F H03L 109.5 . . ?
O007 C13 C20 114.9(6) . . ?
O007 C13 C11 125.0(6) . . ?
C20 C13 C11 120.0 . . ?
C13 C20 H20 120.0 . . ?
C13 C20 C3 120.0 . . ?
C3 C20 H20 120.0 . . ?
C20 C3 H3 120.0 . . ?
C24 C3 C20 120.0 . . ?
C24 C3 H3 120.0 . . ?
C3 C24 H24 120.0 . . ?
C3 C24 C27 120.0 . . ?
C27 C24 H24 120.0 . . ?
C24 C27 H27 120.0 . . ?
C11 C27 C24 120.0 . . ?
C11 C27 H27 120.0 . . ?
C13 C11 C29 123.0(11) . . ?
C27 C11 C13 120.0 . . ?
C27 C11 C29 117.0(11) . . ?
C11 C29 H29A 109.5 . . ?
C11 C29 H29B 109.5 . . ?
C11 C29 H29C 109.5 . . ?
H29A C29 H29B 109.5 . . ?
H29A C29 H29C 109.5 . . ?
H29B C29 H29C 109.5 . . ?
H30A C30 H30B 109.5 . . ?
H30A C30 H30C 109.5 . . ?
H30B C30 H30C 109.5 . . ?
C15 C30 H30A 109.5 . . ?
C15 C30 H30B 109.5 . . ?
C15 C30 H30C 109.5 . . ?
C28 C23 O001 119.9(5) . . ?
C28 C23 C15 120.0 . . ?
C15 C23 O001 120.1(6) . . ?
C23 C28 H28 120.0 . . ?
C23 C28 C5 120.0 . . ?
C5 C28 H28 120.0 . . ?
C28 C5 H5 120.0 . . ?
C2 C5 C28 120.0 . . ?
C2 C5 H5 120.0 . . ?
C5 C2 H2 120.0 . . ?
C14 C2 C5 120.0 . . ?
C14 C2 H2 120.0 . . ?
C2 C14 H14 120.0 . . ?
C2 C14 C15 120.0 . . ?
C15 C14 H14 120.0 . . ?
C23 C15 C30 114.9(9) . . ?
C14 C15 C30 125.0(9) . . ?
C14 C15 C23 120.0 . . ?
Cl1 C12 Cl2 106.8(6) . . ?
Cl1 C12 Cl3 113.0(7) . . ?
Cl1 C12 H12 109.5 . . ?
Cl2 C12 H12 109.5 . . ?
Cl3 C12 Cl2 108.4(7) . . ?
Cl3 C12 H12 109.5 . . ?
C037 C1 H1A 108.9 . . ?
C037 C1 H1B 108.9 . . ?
H1A C1 H1B 107.7 . . ?
C16 C1 C037 113.3(7) . . ?
C16 C1 H1A 108.9 . . ?
C16 C1 H1B 108.9 . . ?
C1 C16 H16A 109.6 . . ?
C1 C16 H16B 109.6 . . ?
C1 C16 C19 110.2(7) . . ?
H16A C16 H16B 108.1 . . ?
C19 C16 H16A 109.6 . . ?
C19 C16 H16B 109.6 . . ?
C02D C6 H6A 109.1 . . ?
C02D C6 H6B 109.1 . . ?
H6A C6 H6B 107.9 . . ?
C7 C6 C02D 112.4(4) . . ?
C7 C6 H6A 109.1 . . ?
C7 C6 H6B 109.1 . . ?
C6 C7 H7AA 108.5 . . ?
C6 C7 H7AB 108.5 . . ?
C6 C7 H7BC 109.7 . . ?
C6 C7 H7BD 109.7 . . ?
H7AA C7 H7AB 107.5 . . ?
H7BC C7 H7BD 108.2 . . ?
C8 C7 C6 114.9(5) . . ?
C8 C7 H7AA 108.5 . . ?
C8 C7 H7AB 108.5 . . ?
C17 C7 C6 109.6(6) . . ?
C17 C7 H7BC 109.7 . . ?
C17 C7 H7BD 109.7 . . ?
C7 C8 H8A 109.1 . . ?
C7 C8 H8B 109.1 . . ?
C7 C8 C10 112.6(8) . . ?
H8A C8 H8B 107.8 . . ?
C10 C8 H8A 109.1 . . ?
C10 C8 H8B 109.1 . . ?
C8 C10 H10A 109.1 . . ?
C8 C10 H10B 109.1 . . ?
H10A C10 H10B 107.9 . . ?
C25 C10 C8 112.4(7) . . ?
C25 C10 H10A 109.1 . . ?
C25 C10 H10B 109.1 . . ?
C7 C17 H17A 108.9 . . ?
C7 C17 H17B 108.9 . . ?
H17A C17 H17B 107.8 . . ?
C18 C17 C7 113.2(9) . . ?
C18 C17 H17A 108.9 . . ?
C18 C17 H17B 108.9 . . ?
C17 C18 H18A 109.9 . . ?
C17 C18 H18B 109.9 . . ?
C17 C18 C22 109.1(10) . . ?
H18A C18 H18B 108.3 . . ?
C22 C18 H18A 109.9 . . ?
C22 C18 H18B 109.9 . . ?
C16 C19 H19A 109.5 . . ?
C16 C19 H19B 109.5 . . ?
H19A C19 H19B 108.1 . . ?
C9 C19 C16 110.6(9) . . ?
C9 C19 H19A 109.5 . . ?
C9 C19 H19B 109.5 . . ?
C19 C9 H9A 109.6 . . ?
C19 C9 H9B 109.6 . . ?
C19 C9 C21 110.1(9) . . ?
H9A C9 H9B 108.2 . . ?
C21 C9 H9A 109.6 . . ?
C21 C9 H9B 109.6 . . ?
C26 C02O H02R 120.0 . . ?
C26 C02O C03C 120.0 . . ?
C03C C02O H02R 120.0 . . ?
C02O C26 O003 123.5(12) . . ?
C1A C26 O003 116.4(12) . . ?
C1A C26 C02O 120.0 . . ?
C26 C1A C1C 127(2) . . ?
C0 C1A C26 120.0 . . ?
C0 C1A C1C 113(2) . . ?
C1A C0 H0 120.0 . . ?
C1A C0 C1B 120.0 . . ?
C1B C0 H0 120.0 . . ?
C0 C1B H1BA 120.0 . . ?
C0 C1B C03C 120.0 . . ?
C03C C1B H1BA 120.0 . . ?
C02O C03C H03O 120.0 . . ?
C1B C03C C02O 120.0 . . ?
C1B C03C H03O 120.0 . . ?
C1A C1C H1CA 109.5 . . ?
C1A C1C H1CB 109.5 . . ?
C1A C1C H1CC 109.5 . . ?
H1CA C1C H1CB 109.5 . . ?
H1CA C1C H1CC 109.5 . . ?
H1CB C1C H1CC 109.5 . . ?

loop_
_geom_bond_atom_site_label_1
_geom_bond_atom_site_label_2
_geom_bond_distance
_geom_bond_site_symmetry_2
_geom_bond_publ_flag
O001 C00V 1.361(5) . ?
O001 C02J 1.394(6) . ?
O001 C23 1.391(6) . ?
O002 C00P 1.361(5) . ?
O002 C012 1.396(6) . ?
O003 C01F 1.366(5) . ?
O003 C02G 1.399(4) . ?
O003 C26 1.464(14) . ?
O004 C01G 1.220(5) . ?
O007 C019 1.365(5) . ?
O007 C02C 1.391(6) . ?
O007 C13 1.372(6) . ?
O008 C016 1.237(6) . ?
O009 C02A 1.225(5) . ?
O00A C023 1.213(5) . ?
O00B C01E 1.218(6) . ?
O00C C01U 1.193(6) . ?
O00D C025 1.231(5) . ?
O00E C01W 1.227(5) . ?
N00F C016 1.382(6) . ?
N00F C01W 1.399(6) . ?
N00F C02H 1.482(5) . ?
N00G C01G 1.408(6) . ?
N00G C01I 1.449(5) . ?
N00G C025 1.389(6) . ?
N00J N00K 1.386(4) . ?
N00J C01E 1.395(6) . ?
N00J C01U 1.425(7) . ?
N00K C023 1.406(5) . ?
N00K C02A 1.394(6) . ?
N00L C01V 1.393(6) . ?
N00L C020 1.453(6) . ?
N00L C026 1.412(5) . ?
C00N C00O 1.403(5) . ?
C00N C00Y 1.413(6) . ?
C00N C017 1.424(6) . ?
C00O C00T 1.425(6) . ?
C00O C00X 1.452(6) . ?
C00P C00T 1.399(6) . ?
C00P C01P 1.416(5) . ?
C00Q C015 1.463(5) . ?
C00Q C01A 1.420(6) . ?
C00Q C01N 1.380(6) . ?
C00R C014 1.362(6) . ?
C00R C01C 1.431(6) . ?
C00R C01W 1.458(5) . ?
C00S C00U 1.443(5) . ?
C00S C00W 1.408(5) . ?
C00S C010 1.440(5) . ?
C00T C00U 1.459(5) . ?
C00U C019 1.411(6) . ?
C00V C010 1.391(5) . ?
C00V C01R 1.401(5) . ?
C00W C01D 1.405(6) . ?
C00W C01H 1.413(6) . ?
C00X C010 1.451(5) . ?
C00X C01F 1.382(6) . ?
C00Y C01O 1.360(6) . ?
C00Y C025 1.470(5) . ?
C00Z H00Z 0.9300 . ?
C00Z C019 1.410(5) . ?
C00Z C01D 1.381(6) . ?
C011 C013 1.443(5) . ?
C011 C01A 1.426(6) . ?
C011 C01T 1.400(6) . ?
C012 C02B 1.427(8) . ?
C012 C02P 1.332(8) . ?
C013 C018 1.434(6) . ?
C013 C01B 1.400(6) . ?
C014 H014 0.9300 . ?
C014 C01Z 1.412(5) . ?
C015 C018 1.427(6) . ?
C015 C01Z 1.386(6) . ?
C016 C01J 1.471(5) . ?
C017 C01G 1.463(5) . ?
C017 C01P 1.353(6) . ?
C018 C01C 1.422(5) . ?
C01A C022 1.419(5) . ?
C01B H01B 0.9300 . ?
C01B C028 1.375(6) . ?
C01C C01J 1.391(6) . ?
C01D C023 1.467(5) . ?
C01E C01K 1.475(5) . ?
C01F C01O 1.408(5) . ?
C01H C01R 1.378(6) . ?
C01H C02A 1.473(5) . ?
C01I C01M 1.401(6) . ?
C01I C01Y 1.370(6) . ?
C01J C028 1.392(7) . ?
C01K C01L 1.384(7) . ?
C01K C022 1.401(6) . ?
C01L H01L 0.9300 . ?
C01L C01T 1.380(5) . ?
C01M H01M 0.9300 . ?
C01M C01S 1.368(6) . ?
C01N H01N 0.9300 . ?
C01N C027 1.384(6) . ?
C01O H01O 0.9300 . ?
C01P H01P 0.9300 . ?
C01Q H01Q 0.9300 . ?
C01Q C01V 1.418(5) . ?
C01Q C02F 1.365(7) . ?
C01R H01R 0.9300 . ?
C01S H01S 0.9300 . ?
C01S C026 1.390(6) . ?
C01T H01T 0.9300 . ?
C01U C021 1.477(5) . ?
C01V C029 1.396(7) . ?
C01X H01X 0.9300 . ?
C01X C029 1.379(7) . ?
C01X C02K 1.391(7) . ?
C01Y H01Y 0.9300 . ?
C01Y C02E 1.388(6) . ?
C01Z H01Z 0.9300 . ?
C020 C024 1.403(7) . ?
C020 C02Q 1.358(8) . ?
C021 C022 1.419(6) . ?
C021 C027 1.361(7) . ?
C024 H024 0.9300 . ?
C024 C02L 1.405(7) . ?
C026 C02E 1.397(7) . ?
C027 H027 0.9300 . ?
C028 H028 0.9300 . ?
C029 H029 0.9300 . ?
C02B H02B 0.9300 . ?
C02B C02S 1.329(8) . ?
C02C C03E 1.3900 . ?
C02C C03A 1.3900 . ?
C03E H03E 0.9300 . ?
C03E C4 1.3900 . ?
C4 H4 0.9300 . ?
C4 C02Z 1.3900 . ?
C02Z H02Z 0.9300 . ?
C02Z C030 1.3900 . ?
C030 H030 0.9300 . ?
C030 C03A 1.3900 . ?
C03A C02X 1.510(9) . ?
C02D H02A 0.9700 . ?
C02D H02C 0.9700 . ?
C02D C02M 1.541(6) . ?
C02D C6 1.520(6) . ?
C02E H02E 0.9300 . ?
C02F H02F 0.9300 . ?
C02F C02K 1.381(8) . ?
C02H H02D 0.9700 . ?
C02H H02G 0.9700 . ?
C02H C02M 1.533(6) . ?
C02J C039 1.3900 . ?
C02J C03G 1.3900 . ?
C039 H039 0.9300 . ?
C039 C03N 1.3900 . ?
C03N H03N 0.9300 . ?
C03N C03H 1.3900 . ?
C03H H03H 0.9300 . ?
C03H C03M 1.3900 . ?
C03M H03M 0.9300 . ?
C03M C03G 1.3900 . ?
C03G H03G 0.9300 . ?
C02K H02K 0.9300 . ?
C02L H02L 0.9300 . ?
C02L C02T 1.386(9) . ?
C02M H02M 0.9800 . ?
C02M C02R 1.508(9) . ?
C02N H02N 0.9300 . ?
C02N C02G 1.3900 . ?
C02N C03B 1.3900 . ?
C02G C02W 1.3900 . ?
C02W C035 1.3900 . ?
C02W C03F 1.554(11) . ?
C035 H035 0.9300 . ?
C035 C036 1.3900 . ?
C036 H036 0.9300 . ?
C036 C03B 1.3900 . ?
C03B H03B 0.9300 . ?
C02P C02V 1.426(9) . ?
C02P C034 1.473(9) . ?
C02Q H02Q 0.9300 . ?
C02Q C02Y 1.383(9) . ?
C02R H02H 0.9700 . ?
C02R H02I 0.9700 . ?
C02R C037 1.532(9) . ?
C02S H02S 0.9300 . ?
C02S C031 1.375(10) . ?
C02T H02T 0.9300 . ?
C02T C02Y 1.331(10) . ?
C02V H02V 0.9300 . ?
C02V C031 1.343(11) . ?
C02X H02J 0.9600 . ?
C02X H02O 0.9600 . ?
C02X H02P 0.9600 . ?
C02Y H02Y 0.9300 . ?
C031 H031 0.9300 . ?
C034 H03A 0.9600 . ?
C034 H03C 0.9600 . ?
C034 H03D 0.9600 . ?
C037 H03F 0.9700 . ?
C037 H03I 0.9700 . ?
C037 C1 1.485(7) . ?
C03F H03J 0.9600 . ?
C03F H03K 0.9600 . ?
C03F H03L 0.9600 . ?
C13 C20 1.3900 . ?
C13 C11 1.3900 . ?
C20 H20 0.9300 . ?
C20 C3 1.3900 . ?
C3 H3 0.9300 . ?
C3 C24 1.3900 . ?
C24 H24 0.9300 . ?
C24 C27 1.3900 . ?
C27 H27 0.9300 . ?
C27 C11 1.3900 . ?
C11 C29 1.479(16) . ?
C29 H29A 0.9600 . ?
C29 H29B 0.9600 . ?
C29 H29C 0.9600 . ?
C30 H30A 0.9600 . ?
C30 H30B 0.9600 . ?
C30 H30C 0.9600 . ?
C30 C15 1.62(2) . ?
C23 C28 1.3900 . ?
C23 C15 1.3900 . ?
C28 H28 0.9300 . ?
C28 C5 1.3900 . ?
C5 H5 0.9300 . ?
C5 C2 1.3900 . ?
C2 H2 0.9300 . ?
C2 C14 1.3900 . ?
C14 H14 0.9300 . ?
C14 C15 1.3900 . ?
Cl1 C12 1.688(13) . ?
Cl2 C12 1.831(13) . ?
Cl3 C12 1.708(13) . ?
C12 H12 0.9800 . ?
C1 H1A 0.9700 . ?
C1 H1B 0.9700 . ?
C1 C16 1.474(6) . ?
C16 H16A 0.9700 . ?
C16 H16B 0.9700 . ?
C16 C19 1.492(9) . ?
C6 H6A 0.9700 . ?
C6 H6B 0.9700 . ?
C6 C7 1.509(5) . ?
C7 H7AA 0.9700 . ?
C7 H7AB 0.9700 . ?
C7 H7BC 0.9700 . ?
C7 H7BD 0.9700 . ?
C7 C8 1.467(8) . ?
C7 C17 1.500(9) . ?
C8 H8A 0.9700 . ?
C8 H8B 0.9700 . ?
C8 C10 1.490(8) . ?
C10 H10A 0.9700 . ?
C10 H10B 0.9700 . ?
C10 C25 1.481(9) . ?
C17 H17A 0.9700 . ?
C17 H17B 0.9700 . ?
C17 C18 1.481(10) . ?
C18 H18A 0.9700 . ?
C18 H18B 0.9700 . ?
C18 C22 1.519(10) . ?
C19 H19A 0.9700 . ?
C19 H19B 0.9700 . ?
C19 C9 1.489(9) . ?
C9 H9A 0.9700 . ?
C9 H9B 0.9700 . ?
C9 C21 1.499(9) . ?
C02O H02R 0.9300 . ?
C02O C26 1.3900 . ?
C02O C03C 1.3900 . ?
C26 C1A 1.3900 . ?
C1A C0 1.3900 . ?
C1A C1C 1.49(4) . ?
C0 H0 0.9300 . ?
C0 C1B 1.3900 . ?
C1B H1BA 0.9300 . ?
C1B C03C 1.3900 . ?
C03C H03O 0.9300 . ?
C1C H1CA 0.9600 . ?
C1C H1CB 0.9600 . ?
C1C H1CC 0.9600 . ?

loop_
_geom_torsion_atom_site_label_1
_geom_torsion_atom_site_label_2
_geom_torsion_atom_site_label_3
_geom_torsion_atom_site_label_4
_geom_torsion
_geom_torsion_site_symmetry_1
_geom_torsion_site_symmetry_2
_geom_torsion_site_symmetry_3
_geom_torsion_site_symmetry_4
_geom_torsion_publ_flag
O001 C00V C010 C00S -165.7(4) . . . . ?
O001 C00V C010 C00X 13.2(6) . . . . ?
O001 C00V C01R C01H 174.9(4) . . . . ?
O001 C02J C039 C03N 173.8(7) . . . . ?
O001 C02J C03G C03M -174.2(7) . . . . ?
O001 C23 C28 C5 -179.6(8) . . . . ?
O001 C23 C15 C30 -2.2(11) . . . . ?
O001 C23 C15 C14 179.6(8) . . . . ?
O002 C00P C00T C00O -163.4(4) . . . . ?
O002 C00P C00T C00U 15.5(6) . . . . ?
O002 C00P C01P C017 174.3(4) . . . . ?
O002 C012 C02B C02S 178.4(5) . . . . ?
O002 C012 C02P C02V -178.1(6) . . . . ?
O002 C012 C02P C034 5.9(9) . . . . ?
O003 C01F C01O C00Y 176.9(4) . . . . ?
O003 C02G C02W C035 -177.6(5) . . . . ?
O003 C02G C02W C03F 4.6(7) . . . . ?
O003 C26 C1A C0 178.4(17) . . . . ?
O003 C26 C1A C1C 4(3) . . . . ?
O007 C02C C03E C4 177.6(8) . . . . ?
O007 C02C C03A C030 -177.4(8) . . . . ?
O007 C02C C03A C02X 6.4(11) . . . . ?
O007 C13 C20 C3 -176.2(9) . . . . ?
O007 C13 C11 C27 175.8(10) . . . . ?
O007 C13 C11 C29 -2.5(14) . . . . ?
O008 C016 C01J C01C 177.9(4) . . . . ?
O008 C016 C01J C028 -1.5(6) . . . . ?
O00B C01E C01K C01L 4.9(7) . . . . ?
O00B C01E C01K C022 -173.6(4) . . . . ?
O00C C01U C021 C022 -170.9(4) . . . . ?
O00C C01U C021 C027 4.3(7) . . . . ?
N00F C016 C01J C01C 0.4(6) . . . . ?
N00F C016 C01J C028 -179.0(4) . . . . ?
N00F C02H C02M C02D -173.2(4) . . . . ?
N00F C02H C02M C02R -50.4(6) . . . . ?
N00G C01I C01M C01S -177.6(5) . . . . ?
N00G C01I C01Y C02E 178.7(5) . . . . ?
N00J N00K C023 O00A -3.9(7) . . . . ?
N00J N00K C023 C01D 173.6(4) . . . . ?
N00J N00K C02A O009 2.8(7) . . . . ?
N00J N00K C02A C01H -177.7(4) . . . . ?
N00J C01E C01K C01L -173.3(4) . . . . ?
N00J C01E C01K C022 8.2(6) . . . . ?
N00J C01U C021 C022 9.2(6) . . . . ?
N00J C01U C021 C027 -175.6(4) . . . . ?
N00K N00J C01E O00B -5.9(6) . . . . ?
N00K N00J C01E C01K 172.4(3) . . . . ?
N00K N00J C01U O00C -0.8(6) . . . . ?
N00K N00J C01U C021 179.2(3) . . . . ?
N00L C01V C029 C01X 177.3(4) . . . . ?
N00L C020 C024 C02L 177.3(4) . . . . ?
N00L C020 C02Q C02Y -176.0(5) . . . . ?
N00L C026 C02E C01Y -175.2(5) . . . . ?
C00N C00O C00T C00P -16.1(6) . . . . ?
C00N C00O C00T C00U 164.9(4) . . . . ?
C00N C00O C00X C010 167.3(4) . . . . ?
C00N C00O C00X C01F -14.8(6) . . . . ?
C00N C00Y C01O C01F -4.1(6) . . . . ?
C00N C00Y C025 O00D -173.4(4) . . . . ?
C00N C00Y C025 N00G 7.0(6) . . . . ?
C00N C017 C01G O004 -173.8(4) . . . . ?
C00N C017 C01G N00G 5.7(5) . . . . ?
C00N C017 C01P C00P -6.4(6) . . . . ?
C00O C00N C00Y C01O -1.3(6) . . . . ?
C00O C00N C00Y C025 176.0(4) . . . . ?
C00O C00N C017 C01G 177.6(3) . . . . ?
C00O C00N C017 C01P 0.9(6) . . . . ?
C00O C00T C00U C00S 27.3(5) . . . . ?
C00O C00T C00U C019 -150.5(4) . . . . ?
C00O C00X C010 C00S 28.5(5) . . . . ?
C00O C00X C010 C00V -150.4(4) . . . . ?
C00O C00X C01F O003 -167.7(4) . . . . ?
C00O C00X C01F C01O 9.7(6) . . . . ?
C00P O002 C012 C02B 56.1(6) . . . . ?
C00P O002 C012 C02P -130.4(5) . . . . ?
C00P C00T C00U C00S -151.6(4) . . . . ?
C00P C00T C00U C019 30.6(6) . . . . ?
C00Q C015 C018 C013 -0.7(6) . . . . ?
C00Q C015 C018 C01C 178.0(3) . . . . ?
C00Q C015 C01Z C014 -177.9(4) . . . . ?
C00Q C01A C022 C01K -178.2(4) . . . . ?
C00Q C01A C022 C021 3.4(6) . . . . ?
C00Q C01N C027 C021 2.6(7) . . . . ?
C00R C014 C01Z C015 -0.1(6) . . . . ?
C00R C01C C01J C016 3.2(6) . . . . ?
C00R C01C C01J C028 -177.4(4) . . . . ?
C00S C00U C019 O007 -165.6(4) . . . . ?
C00S C00U C019 C00Z 11.7(6) . . . . ?
C00S C00W C01D C00Z -1.2(7) . . . . ?
C00S C00W C01D C023 178.7(4) . . . . ?
C00S C00W C01H C01R 2.4(6) . . . . ?
C00S C00W C01H C02A 177.0(4) . . . . ?
C00T C00O C00X C010 -13.6(5) . . . . ?
C00T C00O C00X C01F 164.3(4) . . . . ?
C00T C00P C01P C017 0.5(6) . . . . ?
C00T C00U C019 O007 12.2(6) . . . . ?
C00T C00U C019 C00Z -170.5(4) . . . . ?
C00U C00S C00W C01D 12.5(6) . . . . ?
C00U C00S C00W C01H -169.5(4) . . . . ?
C00U C00S C010 C00V 163.4(4) . . . . ?
C00U C00S C010 C00X -15.6(6) . . . . ?
C00V O001 C02J C039 60.3(6) . . . . ?
C00V O001 C02J C03G -125.7(5) . . . . ?
C00V O001 C23 C28 -99.5(6) . . . . ?
C00V O001 C23 C15 80.9(6) . . . . ?
C00W C00S C00U C00T 164.6(4) . . . . ?
C00W C00S C00U C019 -17.5(6) . . . . ?
C00W C00S C010 C00V -13.5(6) . . . . ?
C00W C00S C010 C00X 167.5(4) . . . . ?
C00W C01D C023 O00A -175.8(5) . . . . ?
C00W C01D C023 N00K 6.8(6) . . . . ?
C00W C01H C01R C00V -5.8(7) . . . . ?
C00W C01H C02A O009 -179.1(4) . . . . ?
C00W C01H C02A N00K 1.4(6) . . . . ?
C00X C00O C00T C00P 164.7(4) . . . . ?
C00X C00O C00T C00U -14.2(5) . . . . ?
C00X C01F C01O C00Y -0.4(7) . . . . ?
C00Y C00N C00O C00T -168.2(4) . . . . ?
C00Y C00N C00O C00X 10.9(6) . . . . ?
C00Y C00N C017 C01G -3.6(6) . . . . ?
C00Y C00N C017 C01P 179.7(4) . . . . ?
C00Z C01D C023 O00A 4.1(8) . . . . ?
C00Z C01D C023 N00K -173.3(4) . . . . ?
C010 C00S C00U C00T -12.4(6) . . . . ?
C010 C00S C00U C019 165.5(4) . . . . ?
C010 C00S C00W C01D -170.5(4) . . . . ?
C010 C00S C00W C01H 7.5(6) . . . . ?
C010 C00V C01R C01H -0.9(7) . . . . ?
C010 C00X C01F O003 10.0(6) . . . . ?
C010 C00X C01F C01O -172.6(4) . . . . ?
C011 C013 C018 C015 -1.5(6) . . . . ?
C011 C013 C018 C01C 179.8(3) . . . . ?
C011 C013 C01B C028 -179.6(4) . . . . ?
C011 C01A C022 C01K 2.5(6) . . . . ?
C011 C01A C022 C021 -175.9(4) . . . . ?
C012 O002 C00P C00T -160.9(4) . . . . ?
C012 O002 C00P C01P 25.0(6) . . . . ?
C012 C02B C02S C031 -3.9(9) . . . . ?
C012 C02P C02V C031 3.6(11) . . . . ?
C013 C011 C01A C00Q -1.0(6) . . . . ?
C013 C011 C01A C022 178.2(3) . . . . ?
C013 C011 C01T C01L 179.8(4) . . . . ?
C013 C018 C01C C00R 178.8(3) . . . . ?
C013 C018 C01C C01J -0.1(6) . . . . ?
C013 C01B C028 C01J -0.3(7) . . . . ?
C014 C00R C01C C018 0.2(6) . . . . ?
C014 C00R C01C C01J 179.1(4) . . . . ?
C014 C00R C01W O00E -2.8(6) . . . . ?
C014 C00R C01W N00F 176.0(4) . . . . ?
C015 C00Q C01A C011 -1.2(6) . . . . ?
C015 C00Q C01A C022 179.6(3) . . . . ?
C015 C00Q C01N C027 177.5(4) . . . . ?
C015 C018 C01C C00R 0.1(6) . . . . ?
C015 C018 C01C C01J -178.8(4) . . . . ?
C016 N00F C01W O00E -174.2(4) . . . . ?
C016 N00F C01W C00R 7.0(6) . . . . ?
C016 N00F C02H C02M -80.0(5) . . . . ?
C016 C01J C028 C01B 178.1(4) . . . . ?
C017 C00N C00O C00T 10.6(6) . . . . ?
C017 C00N C00O C00X -170.3(4) . . . . ?
C017 C00N C00Y C01O 179.9(4) . . . . ?
C017 C00N C00Y C025 -2.8(6) . . . . ?
C018 C013 C01B C028 1.6(6) . . . . ?
C018 C015 C01Z C014 0.4(6) . . . . ?
C018 C01C C01J C016 -177.9(3) . . . . ?
C018 C01C C01J C028 1.5(6) . . . . ?
C019 O007 C02C C03E 80.9(6) . . . . ?
C019 O007 C02C C03A -101.6(6) . . . . ?
C019 O007 C13 C20 -92.1(6) . . . . ?
C019 O007 C13 C11 91.9(8) . . . . ?
C019 C00Z C01D C00W -4.8(7) . . . . ?
C019 C00Z C01D C023 175.3(4) . . . . ?
C01A C00Q C015 C018 2.0(6) . . . . ?
C01A C00Q C015 C01Z -179.7(4) . . . . ?
C01A C00Q C01N C027 -0.6(7) . . . . ?
C01A C011 C013 C018 2.4(6) . . . . ?
C01A C011 C013 C01B -176.3(4) . . . . ?
C01A C011 C01T C01L -0.4(6) . . . . ?
C01B C013 C018 C015 177.3(4) . . . . ?
C01B C013 C018 C01C -1.4(5) . . . . ?
C01C C00R C014 C01Z -0.1(6) . . . . ?
C01C C00R C01W O00E 178.1(4) . . . . ?
C01C C00R C01W N00F -3.2(6) . . . . ?
C01C C01J C028 C01B -1.3(6) . . . . ?
C01D C00W C01H C01R -179.6(4) . . . . ?
C01D C00W C01H C02A -5.1(7) . . . . ?
C01D C00Z C019 O007 176.4(4) . . . . ?
C01D C00Z C019 C00U -0.7(7) . . . . ?
C01E N00J N00K C023 -73.9(5) . . . . ?
C01E N00J N00K C02A 110.5(5) . . . . ?
C01E N00J C01U O00C 174.9(4) . . . . ?
C01E N00J C01U C021 -5.2(6) . . . . ?
C01E C01K C01L C01T -179.2(4) . . . . ?
C01E C01K C022 C01A 177.2(3) . . . . ?
C01E C01K C022 C021 -4.4(6) . . . . ?
C01F O003 C02G C02N 71.3(4) . . . . ?
C01F O003 C02G C02W -111.1(4) . . . . ?
C01F O003 C26 C02O -99.0(12) . . . . ?
C01F O003 C26 C1A 82.6(12) . . . . ?
C01F C00X C010 C00S -149.2(4) . . . . ?
C01F C00X C010 C00V 32.0(7) . . . . ?
C01G N00G C01I C01M 90.3(5) . . . . ?
C01G N00G C01I C01Y -92.8(5) . . . . ?
C01G N00G C025 O00D 175.4(4) . . . . ?
C01G N00G C025 C00Y -5.0(6) . . . . ?
C01G C017 C01P C00P 176.9(4) . . . . ?
C01H C00W C01D C00Z -179.1(4) . . . . ?
C01H C00W C01D C023 0.8(7) . . . . ?
C01I N00G C01G O004 -0.7(5) . . . . ?
C01I N00G C01G C017 179.8(3) . . . . ?
C01I N00G C025 O00D -5.7(6) . . . . ?
C01I N00G C025 C00Y 173.9(4) . . . . ?
C01I C01M C01S C026 -0.6(8) . . . . ?
C01I C01Y C02E C026 -1.2(8) . . . . ?
C01K C01L C01T C011 1.6(6) . . . . ?
C01L C01K C022 C01A -1.3(6) . . . . ?
C01L C01K C022 C021 177.1(4) . . . . ?
C01M C01I C01Y C02E -4.5(8) . . . . ?
C01M C01S C026 N00L 176.2(5) . . . . ?
C01M C01S C026 C02E -5.0(8) . . . . ?
C01N C00Q C015 C018 -176.0(4) . . . . ?
C01N C00Q C015 C01Z 2.3(6) . . . . ?
C01N C00Q C01A C011 176.9(4) . . . . ?
C01N C00Q C01A C022 -2.4(6) . . . . ?
C01O C00Y C025 O00D 3.9(7) . . . . ?
C01O C00Y C025 N00G -175.7(4) . . . . ?
C01P C00P C00T C00O 10.7(6) . . . . ?
C01P C00P C00T C00U -170.4(4) . . . . ?
C01P C017 C01G O004 2.9(6) . . . . ?
C01P C017 C01G N00G -177.6(4) . . . . ?
C01Q C01V C029 C01X -4.1(7) . . . . ?
C01Q C02F C02K C01X -1.7(7) . . . . ?
C01R C00V C010 C00S 10.3(6) . . . . ?
C01R C00V C010 C00X -170.8(4) . . . . ?
C01R C01H C02A O009 -4.5(7) . . . . ?
C01R C01H C02A N00K 176.1(4) . . . . ?
C01S C026 C02E C01Y 5.9(8) . . . . ?
C01T C011 C013 C018 -177.8(4) . . . . ?
C01T C011 C013 C01B 3.5(6) . . . . ?
C01T C011 C01A C00Q 179.1(4) . . . . ?
C01T C011 C01A C022 -1.6(6) . . . . ?
C01U N00J N00K C023 102.2(5) . . . . ?
C01U N00J N00K C02A -73.5(5) . . . . ?
C01U N00J C01E O00B 178.6(4) . . . . ?
C01U N00J C01E C01K -3.2(6) . . . . ?
C01U C021 C022 C01A 173.7(4) . . . . ?
C01U C021 C022 C01K -4.7(6) . . . . ?
C01U C021 C027 C01N -176.7(4) . . . . ?
C01V N00L C020 C024 18.6(6) . . . . ?
C01V N00L C020 C02Q -163.2(4) . . . . ?
C01V N00L C026 C01S -111.0(5) . . . . ?
C01V N00L C026 C02E 70.2(6) . . . . ?
C01V C01Q C02F C02K -1.8(7) . . . . ?
C01W N00F C016 O008 176.8(4) . . . . ?
C01W N00F C016 C01J -5.7(6) . . . . ?
C01W N00F C02H C02M 99.7(5) . . . . ?
C01W C00R C014 C01Z -179.3(4) . . . . ?
C01W C00R C01C C018 179.3(3) . . . . ?
C01W C00R C01C C01J -1.8(6) . . . . ?
C01Y C01I C01M C01S 5.4(8) . . . . ?
C01Z C015 C018 C013 -179.0(4) . . . . ?
C01Z C015 C018 C01C -0.3(6) . . . . ?
C020 N00L C01V C01Q 42.4(6) . . . . ?
C020 N00L C01V C029 -139.1(5) . . . . ?
C020 N00L C026 C01S 43.8(7) . . . . ?
C020 N00L C026 C02E -135.1(5) . . . . ?
C020 C024 C02L C02T 0.3(7) . . . . ?
C020 C02Q C02Y C02T -3.1(10) . . . . ?
C022 C01K C01L C01T -0.7(6) . . . . ?
C022 C021 C027 C01N -1.5(7) . . . . ?
C023 N00K C02A O009 -172.2(5) . . . . ?
C023 N00K C02A C01H 7.3(7) . . . . ?
C024 C020 C02Q C02Y 2.2(7) . . . . ?
C024 C02L C02T C02Y -1.1(9) . . . . ?
C025 N00G C01G O004 178.2(4) . . . . ?
C025 N00G C01G C017 -1.3(6) . . . . ?
C025 N00G C01I C01M -88.6(5) . . . . ?
C025 N00G C01I C01Y 88.3(5) . . . . ?
C025 C00Y C01O C01F 178.6(4) . . . . ?
C026 N00L C01V C01Q -164.5(4) . . . . ?
C026 N00L C01V C029 14.0(7) . . . . ?
C026 N00L C020 C024 -134.9(4) . . . . ?
C026 N00L C020 C02Q 43.3(6) . . . . ?
C027 C021 C022 C01A -1.5(6) . . . . ?
C027 C021 C022 C01K -179.9(4) . . . . ?
C029 C01X C02K C02F 2.3(7) . . . . ?
C02A N00K C023 O00A 171.2(5) . . . . ?
C02A N00K C023 C01D -11.3(7) . . . . ?
C02A C01H C01R C00V 179.6(4) . . . . ?
C02B C012 C02P C02V -4.6(9) . . . . ?
C02B C012 C02P C034 179.4(6) . . . . ?
C02B C02S C031 C02V 3.0(11) . . . . ?
C02C O007 C019 C00U -172.9(5) . . . . ?
C02C O007 C019 C00Z 9.8(7) . . . . ?
C02C C03E C4 C02Z 0.0 . . . . ?
C03E C02C C03A C030 0.0 . . . . ?
C03E C02C C03A C02X -176.2(8) . . . . ?
C03E C4 C02Z C030 0.0 . . . . ?
C4 C02Z C030 C03A 0.0 . . . . ?
C02Z C030 C03A C02C 0.0 . . . . ?
C02Z C030 C03A C02X 176.2(8) . . . . ?
C03A C02C C03E C4 0.0 . . . . ?
C02D C02M C02R C037 -152.4(5) . . . . ?
C02D C6 C7 C8 166.2(7) . . . . ?
C02D C6 C7 C17 -174.8(10) . . . . ?
C02F C01Q C01V N00L -176.7(4) . . . . ?
C02F C01Q C01V C029 4.7(7) . . . . ?
C02H N00F C016 O008 -3.6(6) . . . . ?
C02H N00F C016 C01J 174.0(4) . . . . ?
C02H N00F C01W O00E 6.2(6) . . . . ?
C02H N00F C01W C00R -172.6(3) . . . . ?
C02H C02M C02R C037 85.1(7) . . . . ?
C02J O001 C00V C010 -158.5(5) . . . . ?
C02J O001 C00V C01R 25.5(6) . . . . ?
C02J C039 C03N C03H 0.0 . . . . ?
C039 C02J C03G C03M 0.0 . . . . ?
C039 C03N C03H C03M 0.0 . . . . ?
C03N C03H C03M C03G 0.0 . . . . ?
C03H C03M C03G C02J 0.0 . . . . ?
C03G C02J C039 C03N 0.0 . . . . ?
C02K C01X C029 C01V 0.7(7) . . . . ?
C02L C02T C02Y C02Q 2.5(10) . . . . ?
C02M C02D C6 C7 -175.5(4) . . . . ?
C02M C02R C037 C1 157.7(6) . . . . ?
C02N C02G C02W C035 0.0 . . . . ?
C02N C02G C02W C03F -177.8(6) . . . . ?
C02G O003 C01F C00X -161.3(4) . . . . ?
C02G O003 C01F C01O 21.2(6) . . . . ?
C02G C02N C03B C036 0.0 . . . . ?
C02G C02W C035 C036 0.0 . . . . ?
C02W C035 C036 C03B 0.0 . . . . ?
C035 C036 C03B C02N 0.0 . . . . ?
C03B C02N C02G O003 177.6(5) . . . . ?
C03B C02N C02G C02W 0.0 . . . . ?
C02P C012 C02B C02S 4.9(8) . . . . ?
C02P C02V C031 C02S -2.7(13) . . . . ?
C02Q C020 C024 C02L -0.9(6) . . . . ?
C02R C037 C1 C16 51.3(10) . . . . ?
C034 C02P C02V C031 179.5(8) . . . . ?
C037 C1 C16 C19 64.2(11) . . . . ?
C03F C02W C035 C036 177.6(7) . . . . ?
C13 O007 C019 C00U 167.2(5) . . . . ?
C13 O007 C019 C00Z -10.0(7) . . . . ?
C13 C20 C3 C24 0.0 . . . . ?
C20 C13 C11 C27 0.0 . . . . ?
C20 C13 C11 C29 -178.3(12) . . . . ?
C20 C3 C24 C27 0.0 . . . . ?
C3 C24 C27 C11 0.0 . . . . ?
C24 C27 C11 C13 0.0 . . . . ?
C24 C27 C11 C29 178.4(11) . . . . ?
C11 C13 C20 C3 0.0 . . . . ?
C23 O001 C00V C010 174.1(5) . . . . ?
C23 O001 C00V C01R -1.9(7) . . . . ?
C23 C28 C5 C2 0.0 . . . . ?
C28 C23 C15 C30 178.1(11) . . . . ?
C28 C23 C15 C14 0.0 . . . . ?
C28 C5 C2 C14 0.0 . . . . ?
C5 C2 C14 C15 0.0 . . . . ?
C2 C14 C15 C30 -177.9(12) . . . . ?
C2 C14 C15 C23 0.0 . . . . ?
C15 C23 C28 C5 0.0 . . . . ?
C1 C16 C19 C9 86.3(16) . . . . ?
C16 C19 C9 C21 157.7(17) . . . . ?
C6 C02D C02M C02H -60.6(6) . . . . ?
C6 C02D C02M C02R 173.5(5) . . . . ?
C6 C7 C8 C10 173.3(9) . . . . ?
C6 C7 C17 C18 151(3) . . . . ?
C7 C8 C10 C25 173.9(11) . . . . ?
C7 C17 C18 C22 -173(3) . . . . ?
C02O C26 C1A C0 0.0 . . . . ?
C02O C26 C1A C1C -175(3) . . . . ?
C26 O003 C01F C00X 172.5(10) . . . . ?
C26 O003 C01F C01O -5.0(11) . . . . ?
C26 C02O C03C C1B 0.0 . . . . ?
C26 C1A C0 C1B 0.0 . . . . ?
C1A C0 C1B C03C 0.0 . . . . ?
C0 C1B C03C C02O 0.0 . . . . ?
C03C C02O C26 O003 -178.3(18) . . . . ?
C03C C02O C26 C1A 0.0 . . . . ?
C1C C1A C0 C1B 175(3) . . . . ?

loop_
_smtbx_masks_void_nr
_smtbx_masks_void_average_x
_smtbx_masks_void_average_y
_smtbx_masks_void_average_z
_smtbx_masks_void_volume
_smtbx_masks_void_count_electrons
_smtbx_masks_void_content
1 0.499 0.000 0.000 510.3 154.4 ?
2 0.190 0.000 0.500 931.3 250.2 ?
